data_4132531
loop_
_publ_author_name
'Nagai, Tomohiro'
'Takiguchi, Asahi'
'Ueda, Masayuki'
'Oda, Kazuma'
'Hiroto, Satoru'
'Shinokubo, Hiroshi'

_publ_section_title
;
 X-Shaped Cyclobutane-Linked Tetraporphyrins through a Thermal [2+2]
 Cycloaddition of Etheno-Fused Diporphyrins.
;
_journal_issue 27
_journal_name_full 'Journal of the American Chemical Society'
_journal_page_first 8392
_journal_page_last 8395
_journal_paper_doi 10.1021/jacs.8b04673
_journal_volume 140
_journal_year 2018
_chemical_formula_sum 'C661.53 H697.2 Cl25.75 N36.45 Ni8'
_chemical_formula_weight 10540.76
_space_group_crystal_system monoclinic
_space_group_IT_number 15
_space_group_name_Hall '-C 2yc'
_space_group_name_H-M_alt 'C 1 2/c 1'
_atom_sites_solution_hydrogens geom
_audit_creation_method SHELXL-2014
_cell_angle_alpha 90
_cell_angle_beta 96.752(2)
_cell_angle_gamma 90
_cell_formula_units_Z 2
_cell_length_a 25.7724(8)
_cell_length_b 36.8812(9)
_cell_length_c 30.7405(7)
_cell_measurement_reflns_used 36841
_cell_measurement_temperature 93(2)
_cell_measurement_theta_max 30.1780
_cell_measurement_theta_min 1.7230
_cell_volume 29016.7(13)
_computing_cell_refinement 'CrysAlisPro 1.171.38.41 (Rigaku OD, 2015)'
_computing_data_collection 'CrysAlisPro 1.171.38.41 (Rigaku OD, 2015)'
_computing_data_reduction 'CrysAlisPro 1.171.38.41 (Rigaku OD, 2015)'
_computing_molecular_graphics 'Olex2 (Dolomanov et al., 2009)'
_computing_publication_material 'Olex2 (Dolomanov et al., 2009)'
_computing_structure_refinement 'SHELXL-2014 (Sheldrick, 2014)'
_computing_structure_solution 'SHELXT 2014/4 (Sheldrick, 2014)'
_diffrn_ambient_temperature 93(2)
_diffrn_detector_area_resol_mean 28.5714
_diffrn_measured_fraction_theta_full 0.974
_diffrn_measured_fraction_theta_max 1.000
_diffrn_measurement_device_type 'dtrek-CrysAlisPro-abstract goniometer imported rigaku-d*trek images'
_diffrn_measurement_method \w
_diffrn_radiation_type MoK\a
_diffrn_radiation_wavelength 0.71073
_diffrn_reflns_av_R_equivalents 0.0612
_diffrn_reflns_av_unetI/netI 0.0377
_diffrn_reflns_Laue_measured_fraction_full 0.974
_diffrn_reflns_Laue_measured_fraction_max 1.000
_diffrn_reflns_limit_h_max 30
_diffrn_reflns_limit_h_min -30
_diffrn_reflns_limit_k_max 43
_diffrn_reflns_limit_k_min -43
_diffrn_reflns_limit_l_max 36
_diffrn_reflns_limit_l_min -36
_diffrn_reflns_number 121777
_diffrn_reflns_point_group_measured_fraction_full 0.974
_diffrn_reflns_point_group_measured_fraction_max 1.000
_diffrn_reflns_theta_full 25.242
_diffrn_reflns_theta_max 25.000
_diffrn_reflns_theta_min 1.571
_exptl_absorpt_coefficient_mu 0.433
_exptl_absorpt_correction_T_max 0.98
_exptl_absorpt_correction_T_min 0.97
_exptl_absorpt_correction_type multi-scan
_exptl_absorpt_process_details
;
CrysAlisPro 1.171.38.41 (Rigaku Oxford Diffraction, 2015)
Empirical absorption correction using spherical harmonics,
 implemented in SCALE3 ABSPACK scaling algorithm.
;
_exptl_crystal_colour red
_exptl_crystal_density_diffrn 1.206
_exptl_crystal_density_method 'not measured'
_exptl_crystal_description plate
_exptl_crystal_F_000 11166
_exptl_crystal_size_max 0.160
_exptl_crystal_size_mid 0.080
_exptl_crystal_size_min 0.040
_refine_diff_density_max 1.325
_refine_diff_density_min -1.045
_refine_diff_density_rms 0.097
_refine_ls_extinction_method none
_refine_ls_goodness_of_fit_ref 1.044
_refine_ls_hydrogen_treatment constr
_refine_ls_matrix_type full
_refine_ls_number_parameters 1990
_refine_ls_number_reflns 25561
_refine_ls_number_restraints 458
_refine_ls_restrained_S_all 1.048
_refine_ls_R_factor_all 0.0940
_refine_ls_R_factor_gt 0.0808
_refine_ls_shift/su_max 0.025
_refine_ls_shift/su_mean 0.001
_refine_ls_structure_factor_coef Fsqd
_refine_ls_weighting_details 'w=1/[\s^2^(Fo^2^)+(0.1286P)^2^+113.6790P] where P=(Fo^2^+2Fc^2^)/3'
_refine_ls_weighting_scheme calc
_refine_ls_wR_factor_gt 0.2203
_refine_ls_wR_factor_ref 0.2326
_reflns_Friedel_coverage 0.000
_reflns_number_gt 21309
_reflns_number_total 25561
_reflns_threshold_expression 'I > 2\s(I)'
_cod_data_source_file ja8b04673_si_002.cif
_cod_data_source_block nagai_170822_Ni_condens_1_a
_cod_original_sg_symbol_H-M 'C 2/c'
_cod_original_formula_sum 'C661.53 H697.20 Cl25.75 N36.45 Ni8'
_cod_database_code 4132531
_shelx_space_group_comment
;
The symmetry employed for this shelxl refinement is uniquely defined
by the following loop, which should always be used as a source of
symmetry information in preference to the above space-group names.
They are only intended as comments.
;
_shelx_estimated_absorpt_t_min 0.934
_shelx_estimated_absorpt_t_max 0.983
_shelxl_version_number 2014-3

loop_
_space_group_symop_operation_xyz
'x, y, z'
'-x, y, -z+1/2'
'x+1/2, y+1/2, z'
'-x+1/2, y+1/2, -z+1/2'
'-x, -y, -z'
'x, -y, z-1/2'
'-x+1/2, -y+1/2, -z'
'x+1/2, -y+1/2, z-1/2'

loop_
_atom_site_label
_atom_site_type_symbol
_atom_site_fract_x
_atom_site_fract_y
_atom_site_fract_z
_atom_site_U_iso_or_equiv
_atom_site_adp_type
_atom_site_occupancy
_atom_site_site_symmetry_order
_atom_site_calc_flag
_atom_site_refinement_flags_posn
_atom_site_refinement_flags_adp
_atom_site_refinement_flags_occupancy
_atom_site_disorder_assembly
_atom_site_disorder_group
C1 C 0.50240(14) 0.76909(10) 0.30885(11) 0.0278(8) Uani 1 1 d . . . . .
C2 C 0.45783(14) 0.74629(9) 0.30085(11) 0.0271(7) Uani 1 1 d . . . . .
C3 C 0.41920(15) 0.76287(10) 0.31962(12) 0.0306(8) Uani 1 1 d . . . . .
H3 H 0.3855 0.7543 0.3210 0.037 Uiso 1 1 calc R U . . .
C4 C 0.44164(14) 0.79712(10) 0.33738(12) 0.0305(8) Uani 1 1 d . . . . .
C5 C 0.41549(15) 0.82428(11) 0.35725(13) 0.0332(8) Uani 1 1 d . . . . .
C6 C 0.43984(16) 0.85724(11) 0.36892(13) 0.0361(9) Uani 1 1 d . . . . .
C7 C 0.41241(17) 0.88869(11) 0.38210(15) 0.0425(10) Uani 1 1 d . . . . .
H7 H 0.3774 0.8897 0.3867 0.051 Uiso 1 1 calc R U . . .
C8 C 0.44653(17) 0.91625(11) 0.38653(15) 0.0426(10) Uani 1 1 d . . . . .
H8 H 0.4394 0.9400 0.3941 0.051 Uiso 1 1 calc R U . . .
C9 C 0.49626(16) 0.90239(10) 0.37737(13) 0.0354(9) Uani 1 1 d . . . . .
C10 C 0.54270(16) 0.92227(10) 0.38306(12) 0.0327(8) Uani 1 1 d . . . . .
C11 C 0.59135(16) 0.90662(10) 0.37953(12) 0.0323(8) Uani 1 1 d . . . . .
C12 C 0.64031(16) 0.92463(10) 0.39027(12) 0.0332(8) Uani 1 1 d . . . . .
H12 H 0.6450 0.9488 0.3985 0.040 Uiso 1 1 calc R U . . .
C13 C 0.67823(16) 0.90037(10) 0.38638(12) 0.0347(9) Uani 1 1 d . . . . .
H13 H 0.7140 0.9043 0.3924 0.042 Uiso 1 1 calc R U . . .
C14 C 0.65348(15) 0.86723(10) 0.37120(12) 0.0303(8) Uani 1 1 d . . . . .
C15 C 0.68080(15) 0.83671(10) 0.35896(12) 0.0315(8) Uani 1 1 d . . . . .
C16 C 0.65520(14) 0.80741(10) 0.33768(12) 0.0300(8) Uani 1 1 d . . . . .
C17 C 0.68194(15) 0.77821(10) 0.31844(13) 0.0328(8) Uani 1 1 d . . . . .
H17 H 0.7179 0.7754 0.3194 0.039 Uiso 1 1 calc R U . . .
C18 C 0.64503(14) 0.75577(10) 0.29879(12) 0.0300(8) Uani 1 1 d . . . . .
H18 H 0.6506 0.7348 0.2831 0.036 Uiso 1 1 calc R U . . .
C19 C 0.59562(14) 0.77039(9) 0.30669(12) 0.0277(7) Uani 1 1 d . . . . .
C20 C 0.54756(14) 0.75426(9) 0.29592(11) 0.0275(8) Uani 1 1 d . . . . .
C21 C 0.51307(14) 0.66173(9) 0.30858(11) 0.0260(7) Uani 1 1 d . . . . .
C22 C 0.55566(14) 0.68477(9) 0.30155(11) 0.0244(7) Uani 1 1 d . . . . .
C23 C 0.59925(14) 0.66845(9) 0.32132(11) 0.0261(7) Uani 1 1 d . . . . .
H23 H 0.6332 0.6773 0.3235 0.031 Uiso 1 1 calc R U . . .
C24 C 0.58224(13) 0.63427(9) 0.33851(11) 0.0253(7) Uani 1 1 d . . . . .
C25 C 0.61400(13) 0.60837(9) 0.36027(11) 0.0255(7) Uani 1 1 d . . . . .
C26 C 0.59382(14) 0.57489(10) 0.37111(11) 0.0273(7) Uani 1 1 d . . . . .
C27 C 0.62637(14) 0.54495(10) 0.38678(12) 0.0306(8) Uani 1 1 d . . . . .
H27 H 0.6625 0.5453 0.3932 0.037 Uiso 1 1 calc R U . . .
C28 C 0.59486(15) 0.51626(10) 0.39057(12) 0.0310(8) Uani 1 1 d . . . . .
H28 H 0.6053 0.4930 0.3994 0.037 Uiso 1 1 calc R U . . .
C29 C 0.54225(14) 0.52836(9) 0.37838(11) 0.0272(7) Uani 1 1 d . . . . .
C30 C 0.49814(15) 0.50733(10) 0.38268(11) 0.0283(8) Uani 1 1 d . . . . .
C31 C 0.44764(15) 0.52108(10) 0.37463(12) 0.0295(8) Uani 1 1 d . . . . .
C32 C 0.40204(15) 0.50091(11) 0.38255(13) 0.0352(9) Uani 1 1 d . . . . .
H32 H 0.4013 0.4773 0.3932 0.042 Uiso 1 1 calc R U . . .
C33 C 0.36059(15) 0.52253(11) 0.37173(13) 0.0381(9) Uani 1 1 d . . . . .
H33 H 0.3259 0.5169 0.3743 0.046 Uiso 1 1 calc R U . . .
C34 C 0.37957(14) 0.55620(11) 0.35536(12) 0.0318(8) Uani 1 1 d . . . . .
C35 C 0.34750(14) 0.58396(11) 0.33742(13) 0.0328(8) Uani 1 1 d . . . . .
C36 C 0.36695(14) 0.61523(10) 0.32007(12) 0.0302(8) Uani 1 1 d . . . . .
C37 C 0.33521(15) 0.64321(11) 0.29802(12) 0.0335(8) Uani 1 1 d . . . . .
H37 H 0.2989 0.6432 0.2927 0.040 Uiso 1 1 calc R U . . .
C38 C 0.36743(14) 0.66947(10) 0.28631(12) 0.0302(8) Uani 1 1 d . . . . .
H38 H 0.3576 0.6910 0.2719 0.036 Uiso 1 1 calc R U . . .
C39 C 0.41966(14) 0.65765(9) 0.30053(11) 0.0256(7) Uani 1 1 d . . . . .
C40 C 0.46493(14) 0.67615(9) 0.29475(11) 0.0246(7) Uani 1 1 d . . . . .
C41 C 0.47243(13) 0.71360(9) 0.27591(11) 0.0253(7) Uani 1 1 d . . . . .
C42 C 0.53441(13) 0.71718(9) 0.27657(11) 0.0253(7) Uani 1 1 d . . . . .
C43 C 0.35969(15) 0.81850(11) 0.36479(13) 0.0348(9) Uani 1 1 d . . . . .
C44 C 0.32174(16) 0.80981(11) 0.33010(14) 0.0391(9) Uani 1 1 d . . . . .
H44 H 0.3310 0.8089 0.3018 0.047 Uiso 1 1 calc R U . . .
C45 C 0.27001(16) 0.80248(12) 0.33705(15) 0.0436(10) Uani 1 1 d . . . . .
C46 C 0.25683(18) 0.80520(13) 0.37914(16) 0.0500(11) Uani 1 1 d . . . . .
H46 H 0.2224 0.8009 0.3840 0.060 Uiso 1 1 calc R U . . .
C47 C 0.29376(18) 0.81433(15) 0.41508(16) 0.0543(12) Uani 1 1 d . . . . .
C48 C 0.34491(17) 0.82068(13) 0.40672(14) 0.0449(10) Uani 1 1 d . . . . .
H48 H 0.3700 0.8266 0.4299 0.054 Uiso 1 1 calc R U . . .
C49 C 0.23073(18) 0.79093(15) 0.29832(17) 0.0571(14) Uani 1 1 d . . . . .
C50 C 0.2326(3) 0.81868(18) 0.2601(2) 0.086(2) Uani 1 1 d . . . . .
H50A H 0.2223 0.8422 0.2694 0.128 Uiso 1 1 calc R U . . .
H50B H 0.2091 0.8110 0.2352 0.128 Uiso 1 1 calc R U . . .
H50C H 0.2675 0.8199 0.2521 0.128 Uiso 1 1 calc R U . . .
C51 C 0.1753(2) 0.7901(3) 0.3096(2) 0.116(3) Uani 1 1 d . . . . .
H51A H 0.1720 0.7713 0.3307 0.174 Uiso 1 1 calc R U . . .
H51B H 0.1519 0.7853 0.2836 0.174 Uiso 1 1 calc R U . . .
H51C H 0.1669 0.8130 0.3216 0.174 Uiso 1 1 calc R U . . .
C52 C 0.2472(2) 0.75437(15) 0.28230(19) 0.0631(14) Uani 1 1 d . . . . .
H52A H 0.2812 0.7563 0.2728 0.095 Uiso 1 1 calc R U . . .
H52B H 0.2226 0.7466 0.2582 0.095 Uiso 1 1 calc R U . . .
H52C H 0.2481 0.7370 0.3057 0.095 Uiso 1 1 calc R U . . .
C53 C 0.2791(2) 0.8173(2) 0.46175(19) 0.083(2) Uani 1 1 d . . . . .
C54 C 0.2220(3) 0.8145(4) 0.4636(3) 0.196(7) Uani 1 1 d . . . . .
H54A H 0.2040 0.8303 0.4420 0.293 Uiso 1 1 calc R U . . .
H54B H 0.2142 0.8214 0.4922 0.293 Uiso 1 1 calc R U . . .
H54C H 0.2109 0.7900 0.4577 0.293 Uiso 1 1 calc R U . . .
C55 C 0.2930(4) 0.8553(3) 0.4785(3) 0.142(4) Uani 1 1 d . . . . .
H55A H 0.3300 0.8589 0.4797 0.212 Uiso 1 1 calc R U . . .
H55B H 0.2826 0.8582 0.5073 0.212 Uiso 1 1 calc R U . . .
H55C H 0.2751 0.8728 0.4591 0.212 Uiso 1 1 calc R U . . .
C56 C 0.3117(4) 0.7914(4) 0.4917(3) 0.157(5) Uani 1 1 d . . . . .
H56A H 0.3041 0.7670 0.4824 0.236 Uiso 1 1 calc R U . . .
H56B H 0.3037 0.7946 0.5212 0.236 Uiso 1 1 calc R U . . .
H56C H 0.3481 0.7964 0.4905 0.236 Uiso 1 1 calc R U . . .
C57 C 0.54010(16) 0.96162(10) 0.39600(13) 0.0342(8) Uani 1 1 d . . . . .
C58 C 0.51253(16) 0.98636(11) 0.36807(14) 0.0385(9) Uani 1 1 d . . . . .
H58 H 0.4958 0.9784 0.3413 0.046 Uiso 1 1 calc R U . . .
C59 C 0.50939(16) 1.02266(11) 0.37918(16) 0.0415(10) Uani 1 1 d . . . . .
C60 C 0.53592(17) 1.03390(11) 0.41870(16) 0.0442(11) Uani 1 1 d . . . . .
H60 H 0.5345 1.0583 0.4263 0.053 Uiso 1 1 calc R U . . .
C61 C 0.56469(17) 1.01020(11) 0.44768(14) 0.0390(9) Uani 1 1 d . . . . .
C62 C 0.56566(16) 0.97370(10) 0.43571(13) 0.0359(9) Uani 1 1 d . . . . .
H62 H 0.5837 0.9572 0.4547 0.043 Uiso 1 1 calc R U . . .
C63 C 0.47597(19) 1.04941(13) 0.3493(2) 0.0560(13) Uani 1 1 d . . . . .
C64 C 0.4217(3) 1.0482(3) 0.3598(3) 0.118(3) Uani 1 1 d . . . . .
H64A H 0.4107 1.0234 0.3612 0.178 Uiso 1 1 calc R U . . .
H64B H 0.3994 1.0607 0.3375 0.178 Uiso 1 1 calc R U . . .
H64C H 0.4198 1.0597 0.3876 0.178 Uiso 1 1 calc R U . . .
C65 C 0.4969(5) 1.0866(2) 0.3519(5) 0.231(9) Uani 1 1 d . . . . .
H65A H 0.4970 1.0956 0.3812 0.346 Uiso 1 1 calc R U . . .
H65B H 0.4754 1.1020 0.3319 0.346 Uiso 1 1 calc R U . . .
H65C H 0.5319 1.0866 0.3442 0.346 Uiso 1 1 calc R U . . .
C66 C 0.4716(6) 1.0382(4) 0.3015(3) 0.200(7) Uani 1 1 d . . . . .
H66A H 0.5055 1.0391 0.2915 0.300 Uiso 1 1 calc R U . . .
H66B H 0.4484 1.0545 0.2843 0.300 Uiso 1 1 calc R U . . .
H66C H 0.4581 1.0140 0.2984 0.300 Uiso 1 1 calc R U . . .
C67 C 0.5967(2) 1.02277(13) 0.49013(16) 0.0520(12) Uani 1 1 d . . . . .
C68 C 0.5859(3) 1.06234(15) 0.5014(2) 0.082(2) Uani 1 1 d . . . . .
H68A H 0.5937 1.0778 0.4779 0.123 Uiso 1 1 calc R U . . .
H68B H 0.6075 1.0690 0.5278 0.123 Uiso 1 1 calc R U . . .
H68C H 0.5498 1.0650 0.5057 0.123 Uiso 1 1 calc R U . . .
C69 C 0.5856(2) 0.99907(14) 0.52898(16) 0.0561(13) Uani 1 1 d . . . . .
H69A H 0.5492 1.0006 0.5327 0.084 Uiso 1 1 calc R U . . .
H69B H 0.6062 1.0074 0.5551 0.084 Uiso 1 1 calc R U . . .
H69C H 0.5945 0.9743 0.5234 0.084 Uiso 1 1 calc R U . . .
C70 C 0.6553(2) 1.0192(2) 0.4840(2) 0.083(2) Uani 1 1 d . . . . .
H70A H 0.6639 0.9940 0.4811 0.124 Uiso 1 1 calc R U . . .
H70B H 0.6762 1.0293 0.5090 0.124 Uiso 1 1 calc R U . . .
H70C H 0.6620 1.0320 0.4581 0.124 Uiso 1 1 calc R U . . .
C71 C 0.73899(15) 0.83546(10) 0.36683(13) 0.0351(9) Uani 1 1 d . . . . .
C72 C 0.76943(16) 0.86015(11) 0.34707(15) 0.0414(10) Uani 1 1 d . . . . .
H72 H 0.7535 0.8784 0.3293 0.050 Uiso 1 1 calc R U . . .
C73 C 0.82413(18) 0.85783(12) 0.35370(17) 0.0489(11) Uani 1 1 d . . . . .
C74 C 0.84627(18) 0.82912(12) 0.37957(17) 0.0506(12) Uani 1 1 d . . . . .
H74 H 0.8825 0.8270 0.3835 0.061 Uiso 1 1 calc R U . . .
C75 C 0.81762(17) 0.80411(12) 0.39924(15) 0.0449(11) Uani 1 1 d . . . . .
C76 C 0.76299(16) 0.80793(11) 0.39273(14) 0.0402(10) Uani 1 1 d . . . . .
H76 H 0.7424 0.7916 0.4061 0.048 Uiso 1 1 calc R U . . .
C77 C 0.85887(19) 0.88521(14) 0.33356(19) 0.0589(13) Uani 1 1 d . . . . .
C78 C 0.8283(3) 0.9172(2) 0.3142(3) 0.114(3) Uani 1 1 d . . . . .
H78A H 0.8097 0.9106 0.2865 0.171 Uiso 1 1 calc R U . . .
H78B H 0.8518 0.9368 0.3101 0.171 Uiso 1 1 calc R U . . .
H78C H 0.8039 0.9248 0.3337 0.171 Uiso 1 1 calc R U . . .
C79 C 0.9002(2) 0.89978(17) 0.3700(2) 0.0729(17) Uani 1 1 d . . . . .
H79A H 0.8830 0.9095 0.3935 0.109 Uiso 1 1 calc R U . . .
H79B H 0.9204 0.9185 0.3583 0.109 Uiso 1 1 calc R U . . .
H79C H 0.9229 0.8804 0.3810 0.109 Uiso 1 1 calc R U . . .
C80 C 0.8887(3) 0.86696(19) 0.2992(2) 0.0774(17) Uani 1 1 d . . . . .
H80A H 0.9099 0.8477 0.3127 0.116 Uiso 1 1 calc R U . . .
H80B H 0.9106 0.8845 0.2872 0.116 Uiso 1 1 calc R U . . .
H80C H 0.8642 0.8572 0.2762 0.116 Uiso 1 1 calc R U . . .
C81 C 0.84239(19) 0.77210(13) 0.42612(17) 0.0556(13) Uani 1 1 d . . . . .
C82 C 0.8167(3) 0.76678(18) 0.4692(2) 0.086(2) Uani 1 1 d . . . . .
H82A H 0.8218 0.7882 0.4869 0.130 Uiso 1 1 calc R U . . .
H82B H 0.8325 0.7464 0.4851 0.130 Uiso 1 1 calc R U . . .
H82C H 0.7800 0.7624 0.4620 0.130 Uiso 1 1 calc R U . . .
C83 C 0.8308(3) 0.73744(15) 0.3999(2) 0.0726(16) Uani 1 1 d . . . . .
H83A H 0.7937 0.7347 0.3930 0.109 Uiso 1 1 calc R U . . .
H83B H 0.8446 0.7170 0.4168 0.109 Uiso 1 1 calc R U . . .
H83C H 0.8468 0.7387 0.3732 0.109 Uiso 1 1 calc R U . . .
C84 C 0.8995(3) 0.7764(2) 0.4398(4) 0.125(4) Uani 1 1 d . . . . .
H84A H 0.9172 0.7801 0.4144 0.188 Uiso 1 1 calc R U . . .
H84B H 0.9128 0.7550 0.4550 0.188 Uiso 1 1 calc R U . . .
H84C H 0.9052 0.7970 0.4589 0.188 Uiso 1 1 calc R U . . .
C85 C 0.67091(13) 0.61624(9) 0.37280(12) 0.0262(7) Uani 1 1 d . . . . .
C86 C 0.70399(14) 0.62357(9) 0.34138(12) 0.0265(7) Uani 1 1 d . . . . .
H86 H 0.6910 0.6229 0.3119 0.032 Uiso 1 1 calc R U . . .
C87 C 0.75694(14) 0.63206(9) 0.35357(12) 0.0284(8) Uani 1 1 d . . . . .
C88 C 0.77492(14) 0.63265(9) 0.39772(12) 0.0291(8) Uani 1 1 d . . . . .
H88 H 0.8098 0.6382 0.4062 0.035 Uiso 1 1 calc R U . . .
C89 C 0.74260(15) 0.62518(10) 0.43027(12) 0.0297(8) Uani 1 1 d . . . . .
C90 C 0.69051(14) 0.61703(10) 0.41686(12) 0.0286(8) Uani 1 1 d . . . . .
H90 H 0.6683 0.6120 0.4378 0.034 Uiso 1 1 calc R U . . .
C91 C 0.79150(15) 0.64053(11) 0.31754(13) 0.0329(8) Uani 1 1 d . . . . .
C92 C 0.77086(17) 0.67518(11) 0.29301(14) 0.0392(9) Uani 1 1 d . . . . .
H92A H 0.7353 0.6715 0.2806 0.059 Uiso 1 1 calc R U . . .
H92B H 0.7919 0.6804 0.2700 0.059 Uiso 1 1 calc R U . . .
H92C H 0.7725 0.6952 0.3131 0.059 Uiso 1 1 calc R U . . .
C93 C 0.84873(16) 0.64688(12) 0.33610(14) 0.0418(10) Uani 1 1 d . . . . .
H93A H 0.8508 0.6670 0.3561 0.063 Uiso 1 1 calc R U . . .
H93B H 0.8689 0.6522 0.3126 0.063 Uiso 1 1 calc R U . . .
H93C H 0.8623 0.6255 0.3512 0.063 Uiso 1 1 calc R U . . .
C94 C 0.78987(17) 0.60840(12) 0.28523(14) 0.0404(9) Uani 1 1 d . . . . .
H94A H 0.8015 0.5868 0.3008 0.061 Uiso 1 1 calc R U . . .
H94B H 0.8123 0.6134 0.2632 0.061 Uiso 1 1 calc R U . . .
H94C H 0.7547 0.6050 0.2716 0.061 Uiso 1 1 calc R U . . .
C95 C 0.76494(16) 0.62531(11) 0.47899(13) 0.0366(9) Uani 1 1 d . . . . .
C96 C 0.79322(18) 0.66123(13) 0.49045(15) 0.0479(11) Uani 1 1 d . . . . .
H96A H 0.8215 0.6639 0.4730 0.072 Uiso 1 1 calc R U . . .
H96B H 0.8067 0.6613 0.5209 0.072 Uiso 1 1 calc R U . . .
H96C H 0.7691 0.6810 0.4846 0.072 Uiso 1 1 calc R U . . .
C97 C 0.80270(19) 0.59348(13) 0.48743(15) 0.0491(11) Uani 1 1 d . . . . .
H97A H 0.7841 0.5711 0.4813 0.074 Uiso 1 1 calc R U . . .
H97B H 0.8178 0.5937 0.5175 0.074 Uiso 1 1 calc R U . . .
H97C H 0.8299 0.5955 0.4688 0.074 Uiso 1 1 calc R U . . .
C98 C 0.72183(17) 0.62168(13) 0.50922(13) 0.0429(10) Uani 1 1 d . . . . .
H98A H 0.6965 0.6406 0.5027 0.064 Uiso 1 1 calc R U . . .
H98B H 0.7369 0.6237 0.5392 0.064 Uiso 1 1 calc R U . . .
H98C H 0.7052 0.5985 0.5047 0.064 Uiso 1 1 calc R U . . .
C99 C 0.50656(14) 0.46904(10) 0.39913(12) 0.0282(8) Uani 1 1 d . . . . .
C100 C 0.53203(15) 0.44398(10) 0.37563(12) 0.0321(8) Uani 1 1 d . . . . .
H100 H 0.5428 0.4507 0.3489 0.039 Uiso 1 1 calc R U . . .
C101 C 0.54192(16) 0.40853(10) 0.39134(13) 0.0348(9) Uani 1 1 d . . . . .
C102 C 0.52375(16) 0.39906(11) 0.43067(13) 0.0358(9) Uani 1 1 d . . . . .
H102 H 0.5301 0.3757 0.4415 0.043 Uiso 1 1 calc R U . . .
C103 C 0.49633(15) 0.42327(10) 0.45452(12) 0.0328(8) Uani 1 1 d . . . . .
C104 C 0.48944(15) 0.45866(10) 0.43865(12) 0.0311(8) Uani 1 1 d . . . . .
H104 H 0.4731 0.4756 0.4548 0.037 Uiso 1 1 calc R U . . .
C105 C 0.57224(18) 0.38124(11) 0.36587(14) 0.0416(10) Uani 1 1 d . . . . .
C106 C 0.5472(3) 0.3805(2) 0.3172(3) 0.051(2) Uani 0.591(9) 1 d . . P A 1
H10A H 0.5117 0.3722 0.3158 0.077 Uiso 0.591(9) 1 calc R U P A 1
H10B H 0.5666 0.3643 0.3008 0.077 Uiso 0.591(9) 1 calc R U P A 1
H10C H 0.5478 0.4044 0.3050 0.077 Uiso 0.591(9) 1 calc R U P A 1
C107 C 0.6280(3) 0.3958(2) 0.3677(3) 0.051(2) Uani 0.591(9) 1 d . . P A 1
H10D H 0.6274 0.4195 0.3548 0.077 Uiso 0.591(9) 1 calc R U P A 1
H10E H 0.6484 0.3798 0.3518 0.077 Uiso 0.591(9) 1 calc R U P A 1
H10F H 0.6434 0.3972 0.3977 0.077 Uiso 0.591(9) 1 calc R U P A 1
C108 C 0.5733(4) 0.3435(2) 0.3844(3) 0.061(3) Uani 0.591(9) 1 d . . P A 1
H10G H 0.5893 0.3439 0.4142 0.091 Uiso 0.591(9) 1 calc R U P A 1
H10H H 0.5930 0.3279 0.3674 0.091 Uiso 0.591(9) 1 calc R U P A 1
H10I H 0.5382 0.3345 0.3834 0.091 Uiso 0.591(9) 1 calc R U P A 1
C109 C 0.47631(18) 0.41135(11) 0.49752(13) 0.0408(10) Uani 1 1 d . . . . .
C110 C 0.4348(2) 0.43729(13) 0.51126(16) 0.0523(12) Uani 1 1 d . . . . .
H11A H 0.4494 0.4611 0.5154 0.078 Uiso 1 1 calc R U . . .
H11B H 0.4233 0.4290 0.5381 0.078 Uiso 1 1 calc R U . . .
H11C H 0.4056 0.4380 0.4888 0.078 Uiso 1 1 calc R U . . .
C111 C 0.4516(3) 0.37366(14) 0.49259(18) 0.0647(15) Uani 1 1 d . . . . .
H11D H 0.4244 0.3737 0.4684 0.097 Uiso 1 1 calc R U . . .
H11E H 0.4372 0.3674 0.5190 0.097 Uiso 1 1 calc R U . . .
H11F H 0.4778 0.3562 0.4873 0.097 Uiso 1 1 calc R U . . .
C112 C 0.5230(2) 0.4108(2) 0.53407(16) 0.081(2) Uani 1 1 d . . . . .
H11G H 0.5498 0.3951 0.5256 0.122 Uiso 1 1 calc R U . . .
H11H H 0.5115 0.4022 0.5608 0.122 Uiso 1 1 calc R U . . .
H11I H 0.5367 0.4349 0.5385 0.122 Uiso 1 1 calc R U . . .
C113 C 0.28915(15) 0.58022(12) 0.33583(13) 0.0383(9) Uani 1 1 d . . . . .
C114 C 0.26305(16) 0.54998(12) 0.31663(14) 0.0417(10) Uani 1 1 d . . . . .
H114 H 0.2817 0.5326 0.3030 0.050 Uiso 1 1 calc R U . . .
C115 C 0.20902(16) 0.54543(14) 0.31750(14) 0.0463(11) Uani 1 1 d . . . . .
C116 C 0.18204(17) 0.57329(14) 0.33448(14) 0.0491(12) Uani 1 1 d . . . . .
H116 H 0.1461 0.5708 0.3344 0.059 Uiso 1 1 calc R U . . .
C117 C 0.20583(17) 0.60524(14) 0.35194(14) 0.0467(11) Uani 1 1 d . . . . .
C118 C 0.26053(16) 0.60757(13) 0.35377(14) 0.0416(10) Uani 1 1 d . . . . .
H118 H 0.2779 0.6275 0.3671 0.050 Uiso 1 1 calc R U . . .
C119 C 0.18227(17) 0.51068(15) 0.29905(16) 0.0527(12) Uani 1 1 d . . . . .
C120 C 0.1785(3) 0.5109(2) 0.2500(2) 0.085(2) Uani 1 1 d . . . . .
H12A H 0.1534 0.5287 0.2386 0.128 Uiso 1 1 calc R U . . .
H12B H 0.1676 0.4874 0.2390 0.128 Uiso 1 1 calc R U . . .
H12C H 0.2120 0.5167 0.2411 0.128 Uiso 1 1 calc R U . . .
C121 C 0.1288(2) 0.50511(19) 0.3147(2) 0.0784(18) Uani 1 1 d . . . . .
H12D H 0.1317 0.5079 0.3459 0.118 Uiso 1 1 calc R U . . .
H12E H 0.1164 0.4812 0.3069 0.118 Uiso 1 1 calc R U . . .
H12F H 0.1047 0.5227 0.3010 0.118 Uiso 1 1 calc R U . . .
C122 C 0.2154(2) 0.47722(17) 0.3159(3) 0.088(2) Uani 1 1 d . . . . .
H12G H 0.2474 0.4770 0.3028 0.133 Uiso 1 1 calc R U . . .
H12H H 0.1961 0.4554 0.3081 0.133 Uiso 1 1 calc R U . . .
H12I H 0.2232 0.4786 0.3472 0.133 Uiso 1 1 calc R U . . .
C123 C 0.17270(18) 0.63550(16) 0.36870(16) 0.0566(13) Uani 1 1 d . . . . .
C124 C 0.1438(2) 0.6206(2) 0.40589(19) 0.0754(18) Uani 1 1 d . . . . .
H12J H 0.1223 0.6005 0.3953 0.113 Uiso 1 1 calc R U . . .
H12K H 0.1223 0.6393 0.4160 0.113 Uiso 1 1 calc R U . . .
H12L H 0.1688 0.6127 0.4296 0.113 Uiso 1 1 calc R U . . .
C125 C 0.1326(2) 0.6481(2) 0.3309(2) 0.0805(19) Uani 1 1 d . . . . .
H12M H 0.1504 0.6600 0.3091 0.121 Uiso 1 1 calc R U . . .
H12N H 0.1086 0.6648 0.3419 0.121 Uiso 1 1 calc R U . . .
H12O H 0.1138 0.6275 0.3181 0.121 Uiso 1 1 calc R U . . .
C126 C 0.2056(2) 0.66800(16) 0.38544(19) 0.0657(15) Uani 1 1 d . . . . .
H12P H 0.2305 0.6606 0.4095 0.099 Uiso 1 1 calc R U . . .
H12Q H 0.1833 0.6864 0.3951 0.099 Uiso 1 1 calc R U . . .
H12R H 0.2236 0.6774 0.3623 0.099 Uiso 1 1 calc R U . . .
C127 C 0.6102(3) 0.73018(16) 0.42110(16) 0.0693(14) Uani 1 1 d . U . . .
C128 C 0.5701(3) 0.7048(2) 0.41844(19) 0.0824(17) Uani 1 1 d . U . . .
H128 H 0.5779 0.6807 0.4131 0.099 Uiso 1 1 calc R U . . .
C129 C 0.5191(4) 0.7138(3) 0.4233(3) 0.122(3) Uani 1 1 d . U . . .
H129 H 0.4922 0.6969 0.4209 0.146 Uiso 1 1 calc R U . . .
C130 C 0.5109(5) 0.7517(4) 0.4325(3) 0.146(3) Uani 1 1 d . U . . .
H130 H 0.4775 0.7594 0.4367 0.175 Uiso 1 1 calc R U . . .
C131 C 0.5501(5) 0.7763(3) 0.4353(3) 0.134(3) Uani 1 1 d . U . . .
H131 H 0.5434 0.8005 0.4411 0.161 Uiso 1 1 calc R U . . .
C132 C 0.5995(4) 0.76568(18) 0.4295(2) 0.101(2) Uani 1 1 d . U . . .
H132 H 0.6262 0.7828 0.4312 0.121 Uiso 1 1 calc R U . . .
C133 C 0.29962(18) 0.51727(13) 0.46637(15) 0.0458(10) Uani 1 1 d . . . . .
C134 C 0.27932(18) 0.54922(13) 0.44802(15) 0.0476(11) Uani 1 1 d . . . . .
H134 H 0.2519 0.5487 0.4255 0.057 Uiso 1 1 calc R U . . .
C135 C 0.30021(19) 0.58171(13) 0.46347(15) 0.0480(11) Uani 1 1 d . . . . .
H135 H 0.2867 0.6034 0.4515 0.058 Uiso 1 1 calc R U . . .
C136 C 0.3416(2) 0.58234(14) 0.49709(15) 0.0514(11) Uani 1 1 d . . . . .
H136 H 0.3557 0.6043 0.5074 0.062 Uiso 1 1 calc R U . . .
C137 C 0.3613(2) 0.55041(14) 0.51482(16) 0.0547(12) Uani 1 1 d . . . . .
H137 H 0.3889 0.5509 0.5372 0.066 Uiso 1 1 calc R U . . .
C138 C 0.34043(19) 0.51737(13) 0.49973(15) 0.0501(11) Uani 1 1 d . . . . .
H138 H 0.3537 0.4957 0.5119 0.060 Uiso 1 1 calc R U . . .
Cl1 Cl 0.67287(7) 0.71620(5) 0.41381(5) 0.0843(5) Uani 1 1 d . U . . .
Cl2 Cl 0.27486(6) 0.47569(4) 0.44601(5) 0.0657(4) Uani 1 1 d . . . . .
Cl3 Cl 0.4736(2) 0.19419(16) 0.38705(18) 0.069(2) Uani 0.298(10) 1 d . U P B 1
N1 N 0.49374(12) 0.80000(8) 0.33055(10) 0.0292(7) Uani 1 1 d . . . . .
N2 N 0.49195(12) 0.86586(8) 0.36618(10) 0.0325(7) Uani 1 1 d . . . . .
N3 N 0.59963(12) 0.87084(8) 0.36750(10) 0.0300(7) Uani 1 1 d . . . . .
N4 N 0.60146(12) 0.80281(8) 0.32978(10) 0.0289(7) Uani 1 1 d . . . . .
N5 N 0.52807(11) 0.63037(8) 0.32984(9) 0.0250(6) Uani 1 1 d . . . . .
N6 N 0.54165(11) 0.56430(8) 0.36536(9) 0.0267(6) Uani 1 1 d . . . . .
N7 N 0.43376(12) 0.55549(8) 0.35820(10) 0.0291(7) Uani 1 1 d . . . . .
N8 N 0.41980(11) 0.62386(8) 0.32107(10) 0.0265(6) Uani 1 1 d . . . . .
Ni1 Ni 0.54671(2) 0.83507(2) 0.34866(2) 0.02850(14) Uani 1 1 d . . . . .
Ni2 Ni 0.48077(2) 0.59335(2) 0.34399(2) 0.02441(13) Uani 1 1 d . . . . .
C139 C 0.5940(7) 0.3966(4) 0.3272(5) 0.074(5) Uani 0.409(9) 1 d . . P A 2
H13A H 0.5661 0.4061 0.3070 0.111 Uiso 0.409(9) 1 calc R U P A 2
H13B H 0.6120 0.3780 0.3132 0.111 Uiso 0.409(9) 1 calc R U P A 2
H13C H 0.6181 0.4158 0.3366 0.111 Uiso 0.409(9) 1 calc R U P A 2
C140 C 0.6196(5) 0.3663(4) 0.3966(4) 0.063(4) Uani 0.409(9) 1 d . . P A 2
H14A H 0.6456 0.3850 0.4020 0.095 Uiso 0.409(9) 1 calc R U P A 2
H14B H 0.6344 0.3460 0.3830 0.095 Uiso 0.409(9) 1 calc R U P A 2
H14C H 0.6083 0.3589 0.4239 0.095 Uiso 0.409(9) 1 calc R U P A 2
C141 C 0.5355(6) 0.3481(3) 0.3537(5) 0.063(4) Uani 0.409(9) 1 d . . P A 2
H14D H 0.5268 0.3368 0.3800 0.094 Uiso 0.409(9) 1 calc R U P A 2
H14E H 0.5531 0.3309 0.3371 0.094 Uiso 0.409(9) 1 calc R U P A 2
H14F H 0.5042 0.3562 0.3365 0.094 Uiso 0.409(9) 1 calc R U P A 2
C142 C 0.4815(5) 0.1731(3) 0.4366(3) 0.041(3) Uani 0.298(10) 1 d G U P B 1
C143 C 0.5308(4) 0.1671(3) 0.4589(4) 0.064(5) Uani 0.298(10) 1 d G U P B 1
H143 H 0.5602 0.1765 0.4480 0.077 Uiso 0.298(10) 1 calc R U P B 1
C144 C 0.5363(4) 0.1470(4) 0.4974(4) 0.050(4) Uani 0.298(10) 1 d G U P B 1
H144 H 0.5693 0.1429 0.5123 0.060 Uiso 0.298(10) 1 calc R U P B 1
C145 C 0.4924(4) 0.1329(3) 0.5136(3) 0.046(4) Uani 0.298(10) 1 d G U P B 1
H145 H 0.4961 0.1194 0.5394 0.055 Uiso 0.298(10) 1 calc R U P B 1
C146 C 0.4430(4) 0.1389(4) 0.4914(4) 0.053(5) Uani 0.298(10) 1 d G U P B 1
H146 H 0.4137 0.1295 0.5023 0.064 Uiso 0.298(10) 1 calc R U P B 1
C147 C 0.4376(4) 0.1590(3) 0.4529(4) 0.045(4) Uani 0.298(10) 1 d G U P B 1
H147 H 0.4045 0.1631 0.4380 0.055 Uiso 0.298(10) 1 calc R U P B 1
Cl7 Cl 0.0605(3) 0.22028(15) 0.96989(18) 0.117(2) Uani 0.445(7) 1 d . . P C 1
C161 C 0.1228(4) 0.16253(18) 1.0727(3) 0.066(3) Uani 0.445(7) 1 d G . P C 1
H161 H 0.1244 0.1384 1.0815 0.079 Uiso 0.445(7) 1 calc R U P C 1
C162 C 0.1470(4) 0.1892(2) 1.1000(2) 0.074(5) Uani 0.445(7) 1 d G . P C 1
H162 H 0.1647 0.1828 1.1270 0.088 Uiso 0.445(7) 1 calc R U P C 1
C163 C 0.1446(4) 0.2253(2) 1.0869(3) 0.061(4) Uani 0.445(7) 1 d G . P C 1
H163 H 0.1607 0.2431 1.1051 0.073 Uiso 0.445(7) 1 calc R U P C 1
C164 C 0.1180(4) 0.23471(16) 1.0464(3) 0.057(3) Uani 0.445(7) 1 d G . P C 1
H164 H 0.1165 0.2589 1.0377 0.069 Uiso 0.445(7) 1 calc R U P C 1
C165 C 0.0939(4) 0.2081(2) 1.0192(2) 0.065(3) Uani 0.445(7) 1 d G . P C 1
C166 C 0.0963(4) 0.17199(19) 1.0323(3) 0.067(4) Uani 0.445(7) 1 d G . P C 1
H166 H 0.0802 0.1542 1.0140 0.080 Uiso 0.445(7) 1 calc R U P C 1
Cl5 Cl 0.04679(16) 0.04140(11) 0.72270(14) 0.0769(15) Uani 0.417(6) 1 d . . P D 1
C167 C 0.0904(2) 0.01077(16) 0.7516(2) 0.033(2) Uani 0.417(6) 1 d G U P D 1
C168 C 0.0883(2) -0.02683(16) 0.7489(2) 0.055(3) Uani 0.417(6) 1 d G U P D 1
H168 H 0.0592 -0.0381 0.7339 0.066 Uiso 0.417(6) 1 calc R U P D 1
C169 C 0.1296(3) -0.04757(14) 0.7684(2) 0.044(2) Uani 0.417(6) 1 d G U P D 1
H169 H 0.1282 -0.0727 0.7666 0.052 Uiso 0.417(6) 1 calc R U P D 1
C170 C 0.1731(2) -0.0307(2) 0.7908(2) 0.055(3) Uani 0.417(6) 1 d G U P D 1
H170 H 0.2007 -0.0446 0.8039 0.066 Uiso 0.417(6) 1 calc R U P D 1
C171 C 0.1752(2) 0.0069(2) 0.7936(2) 0.055(3) Uani 0.417(6) 1 d G U P D 1
H171 H 0.2043 0.0181 0.8085 0.066 Uiso 0.417(6) 1 calc R U P D 1
C172 C 0.1339(3) 0.02762(14) 0.7740(2) 0.053(3) Uani 0.417(6) 1 d G U P D 1
H172 H 0.1353 0.0528 0.7758 0.064 Uiso 0.417(6) 1 calc R U P D 1
C177 C 0.5596(3) 0.1083(2) 0.7478(4) 0.090(3) Uani 0.5 1 d DG U P E -1
C178 C 0.5252(4) 0.13669(15) 0.7527(6) 0.094(3) Uani 0.5 1 d DG U P E -1
H178 H 0.5375 0.1604 0.7553 0.113 Uiso 0.5 1 calc R U P E -1
C179 C 0.4723(4) 0.12963(18) 0.7536(6) 0.093(2) Uani 0.5 1 d G U P E -1
H179 H 0.4493 0.1486 0.7568 0.112 Uiso 0.5 1 calc R U P E -1
C180 C 0.4539(3) 0.0942(2) 0.7496(4) 0.085(2) Uani 0.5 1 d G U P E -1
H180 H 0.4185 0.0895 0.7502 0.101 Uiso 0.5 1 calc R U P E -1
C181 C 0.4883(3) 0.06588(15) 0.7448(4) 0.061(2) Uani 0.5 1 d G U P E -1
H181 H 0.4759 0.0422 0.7421 0.073 Uiso 0.5 1 calc R U P E -1
C182 C 0.5411(3) 0.07294(17) 0.7439(3) 0.082(2) Uani 0.5 1 d DG U P E -1
H182 H 0.5641 0.0540 0.7406 0.099 Uiso 0.5 1 calc R U P E -1
Cl8 Cl 0.6292(2) 0.11438(17) 0.74875(15) 0.1421(19) Uani 0.5 1 d D . P E -1
Cl0A Cl 0.28265(11) -0.03952(8) 0.88767(11) 0.0672(8) Uani 0.509(3) 1 d . . P F 1
C0AA C 0.2789(3) 0.00658(18) 0.8849(2) 0.053(2) Uani 0.509(3) 1 d G . P F 1
C1AA C 0.2475(3) 0.0253(2) 0.9111(2) 0.053(3) Uani 0.509(3) 1 d G . P F 1
H1AA H 0.2301 0.0127 0.9313 0.063 Uiso 0.509(3) 1 calc R U P F 1
C2AA C 0.2422(3) 0.0627(2) 0.9072(2) 0.075(3) Uani 0.509(3) 1 d G . P F 1
H2AA H 0.2212 0.0751 0.9247 0.090 Uiso 0.509(3) 1 calc R U P F 1
C3AA C 0.2682(3) 0.08137(18) 0.8770(3) 0.073(3) Uani 0.509(3) 1 d G . P F 1
H3AA H 0.2646 0.1064 0.8744 0.088 Uiso 0.509(3) 1 calc R U P F 1
C4AA C 0.2996(3) 0.0627(2) 0.8508(2) 0.063(3) Uani 0.509(3) 1 d G . P F 1
H4AA H 0.3170 0.0752 0.8306 0.076 Uiso 0.509(3) 1 calc R U P F 1
C5AA C 0.3050(3) 0.0253(2) 0.8547(2) 0.048(3) Uani 0.509(3) 1 d G . P F 1
H5AA H 0.3260 0.0128 0.8372 0.057 Uiso 0.509(3) 1 calc R U P F 1
Cl0B Cl 0.2623(2) 0.09784(13) 0.8542(3) 0.174(4) Uani 0.491(3) 1 d . . P F 3
C0AB C 0.2684(8) 0.0545(4) 0.8763(7) 0.069(4) Uani 0.246(3) 1 d G U P F 3
C1AB C 0.2433(6) 0.0394(5) 0.9095(6) 0.057(5) Uani 0.246(3) 1 d G U P F 3
H1AB H 0.2230 0.0539 0.9257 0.069 Uiso 0.246(3) 1 calc R U P F 3
C2AB C 0.2484(6) 0.0025(5) 0.9187(5) 0.059(4) Uani 0.246(3) 1 d G U P F 3
H2AB H 0.2315 -0.0076 0.9409 0.070 Uiso 0.246(3) 1 calc R U P F 3
C3AB C 0.2786(7) -0.0191(4) 0.8945(6) 0.062(4) Uani 0.246(3) 1 d G U P F 3
H3AB H 0.2820 -0.0438 0.9006 0.074 Uiso 0.246(3) 1 calc R U P F 3
C4AB C 0.3037(6) -0.0040(5) 0.8613(5) 0.066(4) Uani 0.246(3) 1 d G U P F 3
H4AB H 0.3240 -0.0185 0.8451 0.079 Uiso 0.246(3) 1 calc R U P F 3
C5AB C 0.2987(7) 0.0329(5) 0.8522(6) 0.070(5) Uani 0.246(3) 1 d G U P F 3
H5AB H 0.3155 0.0430 0.8299 0.084 Uiso 0.246(3) 1 calc R U P F 3
Cl1A Cl 0.4925(15) 0.1605(5) 0.2556(10) 0.65(2) Uani 0.5 1 d D . P G -1
Cl5A Cl 0.0169(5) 0.0232(3) 0.7425(4) 0.168(4) Uani 0.332(6) 1 d D U P H -5
C1BA C 0.1133(7) 0.0085(5) 0.7632(6) 0.148(5) Uani 0.332(6) 1 d DG U P H -5
H1BA H 0.1180 0.0335 0.7637 0.177 Uiso 0.332(6) 1 calc R U P H -5
C0BA C 0.1559(6) -0.0144(6) 0.7728(7) 0.147(5) Uani 0.332(6) 1 d G U P H -5
H0BA H 0.1892 -0.0047 0.7796 0.176 Uiso 0.332(6) 1 calc R U P H -5
C9AA C 0.1488(8) -0.0518(6) 0.7721(6) 0.142(5) Uani 0.332(6) 1 d G U P H -5
H9AA H 0.1774 -0.0671 0.7785 0.170 Uiso 0.332(6) 1 calc R U P H -5
C8AA C 0.0991(9) -0.0662(4) 0.7618(7) 0.137(5) Uani 0.332(6) 1 d G U P H -5
H8AA H 0.0943 -0.0912 0.7613 0.165 Uiso 0.332(6) 1 calc R U P H -5
C7AA C 0.0564(7) -0.0433(4) 0.7523(6) 0.140(5) Uani 0.332(6) 1 d DG U P H -5
H7AA H 0.0232 -0.0530 0.7454 0.168 Uiso 0.332(6) 1 calc R U P H -5
C6AA C 0.0635(6) -0.0060(4) 0.7530(3) 0.147(5) Uani 0.332(6) 1 d DG U P H -5
C2BA C 0.4817(9) 0.2055(5) 0.2709(8) 0.269(9) Uani 0.5 1 d DG U P G -1
C3BA C 0.4313(8) 0.2182(6) 0.2731(9) 0.268(9) Uani 0.5 1 d DG U P G -1
H3BA H 0.4027 0.2042 0.2621 0.321 Uiso 0.5 1 calc R U P G -1
C4BA C 0.4236(9) 0.2518(6) 0.2917(9) 0.267(9) Uani 0.5 1 d G U P G -1
H4BA H 0.3899 0.2603 0.2931 0.321 Uiso 0.5 1 calc R U P G -1
C5BA C 0.4663(12) 0.2728(5) 0.3081(8) 0.268(9) Uani 0.5 1 d G U P G -1
H5BA H 0.4612 0.2953 0.3205 0.321 Uiso 0.5 1 calc R U P G -1
C6BA C 0.5167(10) 0.2601(6) 0.3059(9) 0.270(9) Uani 0.5 1 d G U P G -1
H6BA H 0.5453 0.2741 0.3169 0.323 Uiso 0.5 1 calc R U P G -1
C7BA C 0.5244(8) 0.2264(6) 0.2873(9) 0.269(9) Uani 0.5 1 d DG U P G -1
H7BA H 0.5581 0.2179 0.2859 0.323 Uiso 0.5 1 calc R U P G -1
N9BA N 0.1156(6) 0.2535(4) 0.9022(5) 0.129(5) Uani 0.555(7) 1 d . . P C 6
C8BA C 0.0850(6) 0.2443(5) 0.9236(6) 0.107(5) Uani 0.555(7) 1 d . . P C 6
Cl0C Cl 0.1846(2) 0.0249(2) 0.7871(2) 0.078(2) Uani 0.245(3) 1 d D . P I 4
C2CA C 0.2374(10) 0.0167(4) 0.8213(9) 0.163(9) Uani 0.245(3) 1 d DG U P I 4
C1CA C 0.2411(10) -0.0179(4) 0.8394(10) 0.161(9) Uani 0.245(3) 1 d DG U P I 4
H1CA H 0.2261 -0.0375 0.8236 0.194 Uiso 0.245(3) 1 calc R U P I 4
C3CA C 0.2673(12) -0.0232(7) 0.8811(10) 0.161(9) Uani 0.245(3) 1 d G U P I 4
H3CA H 0.2697 -0.0463 0.8932 0.194 Uiso 0.245(3) 1 calc R U P I 4
C5CA C 0.2897(14) 0.0061(8) 0.9047(8) 0.163(9) Uani 0.245(3) 1 d G U P I 4
H5CA H 0.3072 0.0026 0.9326 0.196 Uiso 0.245(3) 1 calc R U P I 4
C6CA C 0.2861(12) 0.0407(7) 0.8866(9) 0.163(9) Uani 0.245(3) 1 d G U P I 4
H6CA H 0.3011 0.0603 0.9024 0.196 Uiso 0.245(3) 1 calc R U P I 4
C4CA C 0.2599(10) 0.0460(5) 0.8449(10) 0.162(9) Uani 0.245(3) 1 d DG U P I 4
H4CA H 0.2575 0.0691 0.8328 0.194 Uiso 0.245(3) 1 calc R U P I 4
Cl2A Cl 0.5190(8) 0.1987(3) 0.3975(4) 0.359(9) Uani 0.702(10) 1 d D . P B 7
C0DA C 0.4560(5) 0.1541(4) 0.4341(4) 0.31(3) Uani 0.702(10) 1 d G . P B 7
H0DA H 0.4351 0.1542 0.4073 0.367 Uiso 0.702(10) 1 calc R U P B 7
C7CA C 0.4413(5) 0.1338(4) 0.4687(6) 0.29(2) Uani 0.702(10) 1 d DG . P B 7
H7CA H 0.4107 0.1203 0.4650 0.353 Uiso 0.702(10) 1 calc R U P B 7
C8CA C 0.4725(6) 0.1337(3) 0.5088(4) 0.246(19) Uani 0.702(10) 1 d G . P B 7
H8CA H 0.4627 0.1201 0.5320 0.295 Uiso 0.702(10) 1 calc R U P B 7
C9CA C 0.5183(6) 0.1539(4) 0.5143(3) 0.216(14) Uani 0.702(10) 1 d DG . P B 7
H9CA H 0.5392 0.1538 0.5411 0.259 Uiso 0.702(10) 1 calc R U P B 7
C0CA C 0.5330(4) 0.1742(4) 0.4797(5) 0.208(13) Uani 0.702(10) 1 d G . P B 7
H0CA H 0.5636 0.1877 0.4833 0.250 Uiso 0.702(10) 1 calc R U P B 7
C1DA C 0.5018(4) 0.1743(2) 0.4396(3) 0.182(11) Uani 0.702(10) 1 d DG . P B 7
C2DA C 0.6294(7) 0.3098(4) 0.5610(6) 0.097(6) Uani 0.555(7) 1 d . . P C 8
N0AA N 0.6197(7) 0.3218(4) 0.5284(6) 0.124(7) Uani 0.555(7) 1 d . . P C 8
C9BA C 0.6416(10) 0.2921(6) 0.6009(6) 0.143(10) Uani 0.555(7) 1 d . . P C 8
H9BA H 0.6588 0.2696 0.5963 0.215 Uiso 0.555(7) 1 calc R U P C 8
H9BB H 0.6100 0.2874 0.6137 0.215 Uiso 0.555(7) 1 calc R U P C 8
H9BC H 0.6642 0.3072 0.6203 0.215 Uiso 0.555(7) 1 calc R U P C 8
C400 C 0.0473(9) 0.2370(16) 0.9499(10) 0.30(3) Uani 0.555(7) 1 d . . P C 6
H40A H 0.0146 0.2330 0.9322 0.447 Uiso 0.5548 1 calc . U P C 6
H40B H 0.0439 0.2572 0.9692 0.447 Uiso 0.5548 1 calc . U P C 6
H40C H 0.0567 0.2157 0.9670 0.447 Uiso 0.5548 1 calc . U P C 6

loop_
_atom_site_aniso_label
_atom_site_aniso_U_11
_atom_site_aniso_U_22
_atom_site_aniso_U_33
_atom_site_aniso_U_23
_atom_site_aniso_U_13
_atom_site_aniso_U_12
C1 0.0314(19) 0.0228(18) 0.0274(17) 0.0003(14) -0.0032(14) 0.0005(15)
C2 0.0307(19) 0.0211(17) 0.0284(18) 0.0015(14) -0.0012(14) 0.0017(14)
C3 0.0278(18) 0.030(2) 0.0332(19) -0.0016(15) 0.0005(15) 0.0006(15)
C4 0.0314(19) 0.0256(19) 0.0330(19) -0.0033(15) -0.0021(15) 0.0007(15)
C5 0.031(2) 0.031(2) 0.037(2) -0.0059(16) 0.0015(16) 0.0022(16)
C6 0.037(2) 0.033(2) 0.039(2) -0.0099(17) 0.0040(17) 0.0031(17)
C7 0.040(2) 0.035(2) 0.054(3) -0.0143(19) 0.0108(19) 0.0037(18)
C8 0.046(2) 0.030(2) 0.053(3) -0.0133(19) 0.010(2) 0.0029(18)
C9 0.044(2) 0.026(2) 0.036(2) -0.0064(16) 0.0039(17) 0.0031(17)
C10 0.045(2) 0.0217(18) 0.0311(19) -0.0031(15) 0.0018(16) -0.0001(16)
C11 0.044(2) 0.0245(19) 0.0277(18) -0.0023(14) 0.0008(16) 0.0005(16)
C12 0.045(2) 0.0211(18) 0.0321(19) -0.0028(15) -0.0011(16) -0.0029(16)
C13 0.040(2) 0.029(2) 0.034(2) -0.0024(16) -0.0034(16) -0.0037(17)
C14 0.035(2) 0.0235(18) 0.0300(18) -0.0012(14) -0.0046(15) -0.0017(15)
C15 0.0309(19) 0.0279(19) 0.0341(19) -0.0017(15) -0.0032(15) -0.0004(15)
C16 0.0293(19) 0.0252(18) 0.0337(19) -0.0022(15) -0.0033(15) 0.0009(15)
C17 0.0297(19) 0.0274(19) 0.040(2) -0.0021(16) -0.0017(16) 0.0017(15)
C18 0.0316(19) 0.0215(18) 0.036(2) -0.0042(15) 0.0011(15) -0.0009(15)
C19 0.0315(19) 0.0202(17) 0.0304(18) -0.0015(14) 0.0002(15) -0.0010(14)
C20 0.0328(19) 0.0206(17) 0.0281(18) 0.0004(14) -0.0004(15) 0.0020(14)
C21 0.0295(18) 0.0242(18) 0.0243(17) -0.0029(14) 0.0024(14) -0.0010(14)
C22 0.0289(18) 0.0183(17) 0.0257(17) -0.0022(13) 0.0020(14) -0.0025(14)
C23 0.0269(18) 0.0223(17) 0.0283(18) -0.0029(14) 0.0001(14) -0.0014(14)
C24 0.0253(17) 0.0250(18) 0.0252(17) -0.0031(14) 0.0013(14) -0.0024(14)
C25 0.0236(17) 0.0250(18) 0.0283(17) 0.0010(14) 0.0041(14) 0.0003(14)
C26 0.0273(18) 0.0261(18) 0.0284(18) 0.0020(14) 0.0030(14) -0.0003(15)
C27 0.0272(18) 0.0278(19) 0.036(2) 0.0032(15) 0.0014(15) 0.0019(15)
C28 0.036(2) 0.0219(18) 0.0344(19) 0.0036(15) 0.0028(16) 0.0031(15)
C29 0.0332(19) 0.0229(18) 0.0256(17) 0.0002(14) 0.0039(14) 0.0001(15)
C30 0.0343(19) 0.0243(18) 0.0259(17) -0.0011(14) 0.0015(15) -0.0022(15)
C31 0.0332(19) 0.0276(19) 0.0270(18) 0.0034(14) 0.0004(15) -0.0018(15)
C32 0.036(2) 0.034(2) 0.035(2) 0.0091(16) 0.0007(16) -0.0070(17)
C33 0.029(2) 0.043(2) 0.041(2) 0.0138(18) 0.0015(17) -0.0073(17)
C34 0.0255(18) 0.034(2) 0.036(2) 0.0068(16) 0.0038(15) -0.0047(15)
C35 0.0221(18) 0.039(2) 0.037(2) 0.0103(17) 0.0022(15) -0.0038(16)
C36 0.0236(18) 0.036(2) 0.0309(19) 0.0059(15) 0.0023(14) -0.0023(15)
C37 0.0258(18) 0.043(2) 0.0312(19) 0.0086(16) 0.0012(15) -0.0007(16)
C38 0.0289(19) 0.032(2) 0.0295(18) 0.0071(15) 0.0029(15) 0.0037(15)
C39 0.0282(18) 0.0238(18) 0.0243(17) -0.0003(14) 0.0010(14) 0.0015(14)
C40 0.0286(18) 0.0200(17) 0.0245(17) -0.0001(13) 0.0003(14) 0.0012(14)
C41 0.0259(18) 0.0206(17) 0.0286(18) -0.0020(14) -0.0006(14) 0.0004(14)
C42 0.0254(17) 0.0199(17) 0.0299(18) -0.0027(14) 0.0003(14) -0.0014(14)
C43 0.031(2) 0.031(2) 0.043(2) -0.0089(17) 0.0026(16) 0.0024(16)
C44 0.038(2) 0.038(2) 0.040(2) -0.0113(18) 0.0005(17) 0.0077(18)
C45 0.035(2) 0.045(2) 0.049(2) -0.016(2) -0.0025(19) 0.0093(19)
C46 0.034(2) 0.057(3) 0.058(3) -0.017(2) 0.003(2) -0.003(2)
C47 0.041(2) 0.074(3) 0.048(3) -0.017(2) 0.007(2) -0.012(2)
C48 0.041(2) 0.051(3) 0.042(2) -0.014(2) 0.0029(19) -0.008(2)
C49 0.034(2) 0.074(3) 0.060(3) -0.032(3) -0.009(2) 0.017(2)
C50 0.089(5) 0.083(4) 0.074(4) -0.017(3) -0.037(3) 0.033(4)
C51 0.031(3) 0.219(10) 0.096(5) -0.090(6) -0.005(3) 0.005(4)
C52 0.058(3) 0.062(3) 0.066(3) -0.026(3) -0.005(3) 0.000(3)
C53 0.060(3) 0.141(6) 0.049(3) -0.021(4) 0.014(3) -0.032(4)
C54 0.084(6) 0.44(2) 0.073(5) -0.082(9) 0.044(4) -0.097(9)
C55 0.119(7) 0.230(12) 0.086(5) -0.083(7) 0.056(5) -0.055(7)
C56 0.169(10) 0.238(13) 0.069(5) 0.053(7) 0.031(6) 0.013(9)
C57 0.041(2) 0.0245(19) 0.039(2) -0.0036(16) 0.0081(17) -0.0009(16)
C58 0.037(2) 0.031(2) 0.048(2) 0.0003(18) 0.0084(18) -0.0010(17)
C59 0.038(2) 0.028(2) 0.061(3) 0.0048(19) 0.016(2) -0.0005(17)
C60 0.044(2) 0.023(2) 0.070(3) -0.0057(19) 0.025(2) -0.0027(17)
C61 0.043(2) 0.032(2) 0.046(2) -0.0110(18) 0.0222(19) -0.0106(18)
C62 0.044(2) 0.026(2) 0.039(2) -0.0033(16) 0.0092(17) -0.0014(17)
C63 0.043(3) 0.034(2) 0.092(4) 0.013(2) 0.011(3) 0.006(2)
C64 0.064(4) 0.147(8) 0.147(7) 0.079(6) 0.022(4) 0.035(5)
C65 0.184(10) 0.053(5) 0.40(2) 0.098(8) -0.195(13) -0.056(6)
C66 0.284(16) 0.218(12) 0.101(7) 0.065(8) 0.035(8) 0.197(13)
C67 0.059(3) 0.049(3) 0.052(3) -0.022(2) 0.024(2) -0.022(2)
C68 0.140(6) 0.047(3) 0.066(4) -0.028(3) 0.044(4) -0.037(4)
C69 0.061(3) 0.061(3) 0.047(3) -0.017(2) 0.007(2) -0.017(2)
C70 0.056(3) 0.126(6) 0.068(4) -0.045(4) 0.016(3) -0.042(4)
C71 0.034(2) 0.028(2) 0.041(2) -0.0120(16) -0.0066(17) -0.0032(16)
C72 0.036(2) 0.031(2) 0.054(3) -0.0087(18) -0.0076(19) -0.0016(17)
C73 0.040(2) 0.039(2) 0.066(3) -0.015(2) -0.003(2) -0.0109(19)
C74 0.035(2) 0.042(3) 0.070(3) -0.018(2) -0.013(2) 0.002(2)
C75 0.042(2) 0.033(2) 0.055(3) -0.0141(19) -0.012(2) 0.0011(19)
C76 0.039(2) 0.032(2) 0.045(2) -0.0088(17) -0.0121(18) 0.0013(17)
C77 0.041(3) 0.050(3) 0.083(4) -0.004(3) 0.000(2) -0.012(2)
C78 0.059(4) 0.087(5) 0.195(9) 0.070(6) 0.011(5) -0.022(4)
C79 0.061(3) 0.068(4) 0.090(4) -0.019(3) 0.009(3) -0.032(3)
C80 0.075(4) 0.086(4) 0.070(4) -0.010(3) 0.001(3) -0.026(3)
C81 0.051(3) 0.042(3) 0.067(3) -0.012(2) -0.021(2) 0.016(2)
C82 0.109(5) 0.077(4) 0.068(4) 0.005(3) -0.013(4) 0.045(4)
C83 0.095(4) 0.046(3) 0.075(4) -0.009(3) -0.003(3) 0.014(3)
C84 0.063(4) 0.084(5) 0.210(10) 0.052(6) -0.061(5) -0.011(4)
C85 0.0236(17) 0.0195(17) 0.0348(19) 0.0015(14) 0.0002(14) 0.0021(14)
C86 0.0292(18) 0.0208(17) 0.0291(18) 0.0008(14) 0.0007(14) 0.0013(14)
C87 0.0282(18) 0.0216(18) 0.0352(19) -0.0007(15) 0.0030(15) 0.0019(14)
C88 0.0277(18) 0.0231(18) 0.0350(19) -0.0007(15) -0.0027(15) -0.0003(14)
C89 0.0335(19) 0.0233(18) 0.0310(19) 0.0024(14) -0.0019(15) 0.0033(15)
C90 0.0298(19) 0.0248(18) 0.0309(18) 0.0029(14) 0.0021(15) 0.0014(15)
C91 0.0289(19) 0.032(2) 0.038(2) -0.0003(16) 0.0055(16) -0.0028(16)
C92 0.042(2) 0.036(2) 0.041(2) 0.0054(18) 0.0068(18) -0.0056(18)
C93 0.033(2) 0.047(3) 0.046(2) -0.0025(19) 0.0068(18) -0.0042(18)
C94 0.039(2) 0.043(2) 0.041(2) -0.0075(18) 0.0110(18) -0.0008(18)
C95 0.037(2) 0.039(2) 0.031(2) 0.0018(17) -0.0053(16) -0.0003(17)
C96 0.047(3) 0.056(3) 0.039(2) -0.006(2) -0.0030(19) -0.011(2)
C97 0.050(3) 0.055(3) 0.042(2) 0.011(2) -0.001(2) 0.016(2)
C98 0.046(2) 0.049(3) 0.032(2) 0.0014(18) -0.0009(18) -0.001(2)
C99 0.0301(18) 0.0234(18) 0.0300(18) 0.0002(14) -0.0008(15) -0.0050(15)
C100 0.038(2) 0.0268(19) 0.0327(19) 0.0006(15) 0.0068(16) -0.0035(16)
C101 0.039(2) 0.0259(19) 0.039(2) -0.0044(16) 0.0057(17) -0.0025(16)
C102 0.043(2) 0.0253(19) 0.038(2) 0.0026(16) 0.0007(17) -0.0011(17)
C103 0.040(2) 0.028(2) 0.0297(19) 0.0005(15) 0.0014(16) -0.0057(16)
C104 0.0319(19) 0.0283(19) 0.0325(19) -0.0010(15) 0.0005(15) -0.0018(15)
C105 0.052(3) 0.028(2) 0.046(2) -0.0028(18) 0.013(2) 0.0042(18)
C106 0.057(5) 0.044(5) 0.054(5) -0.017(4) 0.012(4) 0.007(4)
C107 0.045(4) 0.045(5) 0.067(6) -0.005(4) 0.017(4) 0.004(4)
C108 0.077(7) 0.032(4) 0.081(7) 0.002(4) 0.041(6) 0.008(4)
C109 0.054(3) 0.036(2) 0.033(2) 0.0058(17) 0.0074(18) -0.0033(19)
C110 0.065(3) 0.048(3) 0.048(3) 0.005(2) 0.024(2) 0.000(2)
C111 0.097(4) 0.042(3) 0.061(3) 0.011(2) 0.037(3) -0.006(3)
C112 0.069(4) 0.143(6) 0.032(3) 0.014(3) 0.005(2) 0.002(4)
C113 0.0248(19) 0.049(2) 0.040(2) 0.0211(19) 0.0018(16) 0.0001(18)
C114 0.030(2) 0.050(3) 0.044(2) 0.020(2) -0.0010(17) -0.0047(18)
C115 0.032(2) 0.063(3) 0.043(2) 0.022(2) -0.0008(18) -0.007(2)
C116 0.027(2) 0.076(3) 0.043(2) 0.022(2) -0.0007(18) -0.006(2)
C117 0.034(2) 0.070(3) 0.037(2) 0.021(2) 0.0090(18) 0.007(2)
C118 0.031(2) 0.056(3) 0.038(2) 0.017(2) 0.0051(17) 0.0021(19)
C119 0.035(2) 0.070(3) 0.052(3) 0.022(2) -0.002(2) -0.016(2)
C120 0.091(5) 0.088(5) 0.078(4) 0.010(4) 0.008(4) -0.033(4)
C121 0.051(3) 0.087(4) 0.098(5) 0.020(4) 0.014(3) -0.021(3)
C122 0.052(3) 0.070(4) 0.138(6) 0.030(4) -0.012(4) -0.017(3)
C123 0.039(2) 0.087(4) 0.046(3) 0.011(3) 0.010(2) 0.008(2)
C124 0.051(3) 0.123(5) 0.057(3) -0.011(3) 0.022(3) -0.018(3)
C125 0.059(3) 0.116(5) 0.065(4) -0.001(3) -0.001(3) 0.041(4)
C126 0.056(3) 0.082(4) 0.062(3) 0.014(3) 0.022(3) 0.020(3)
C127 0.112(4) 0.057(3) 0.039(3) 0.007(2) 0.006(3) -0.001(3)
C128 0.117(4) 0.085(4) 0.048(3) -0.012(3) 0.021(3) -0.014(3)
C129 0.115(5) 0.186(8) 0.067(4) 0.000(5) 0.028(4) 0.015(5)
C130 0.181(8) 0.188(8) 0.068(5) 0.027(6) 0.008(5) 0.063(6)
C131 0.212(8) 0.123(6) 0.071(5) 0.040(5) 0.031(6) 0.070(5)
C132 0.189(7) 0.057(3) 0.060(4) 0.017(3) 0.027(4) 0.022(4)
C133 0.050(3) 0.046(3) 0.043(2) 0.008(2) 0.010(2) -0.006(2)
C134 0.042(2) 0.056(3) 0.045(2) 0.015(2) 0.0054(19) -0.001(2)
C135 0.055(3) 0.047(3) 0.043(2) 0.013(2) 0.011(2) 0.006(2)
C136 0.061(3) 0.049(3) 0.043(2) 0.004(2) 0.004(2) -0.003(2)
C137 0.061(3) 0.053(3) 0.047(3) 0.010(2) -0.006(2) -0.002(2)
C138 0.056(3) 0.047(3) 0.046(3) 0.013(2) 0.006(2) 0.007(2)
Cl1 0.1015(12) 0.0903(11) 0.0608(8) -0.0058(8) 0.0080(8) -0.0177(9)
Cl2 0.0812(9) 0.0510(7) 0.0641(8) 0.0094(6) 0.0053(7) -0.0185(7)
Cl3 0.077(4) 0.066(4) 0.064(3) 0.020(2) 0.009(2) -0.004(3)
N1 0.0327(16) 0.0214(15) 0.0329(16) -0.0036(12) 0.0015(13) 0.0032(12)
N2 0.0357(17) 0.0259(16) 0.0352(17) -0.0084(13) 0.0015(14) -0.0001(13)
N3 0.0373(17) 0.0208(15) 0.0307(16) -0.0032(12) -0.0010(13) -0.0002(13)
N4 0.0309(16) 0.0218(15) 0.0327(16) -0.0021(12) -0.0018(13) -0.0008(12)
N5 0.0255(15) 0.0202(14) 0.0284(15) -0.0002(12) -0.0006(12) 0.0010(12)
N6 0.0264(15) 0.0264(16) 0.0273(15) 0.0021(12) 0.0025(12) -0.0003(12)
N7 0.0261(15) 0.0294(16) 0.0308(16) 0.0034(13) -0.0002(12) -0.0022(13)
N8 0.0228(15) 0.0267(16) 0.0297(15) 0.0038(12) 0.0013(12) -0.0005(12)
Ni1 0.0312(3) 0.0215(2) 0.0317(3) -0.00483(18) -0.00072(19) 0.00014(18)
Ni2 0.0236(2) 0.0231(2) 0.0262(2) 0.00216(17) 0.00149(17) -0.00092(17)
C139 0.106(13) 0.050(8) 0.072(10) 0.002(7) 0.041(9) 0.021(8)
C140 0.060(8) 0.070(9) 0.058(8) -0.020(7) 0.004(6) 0.022(7)
C141 0.069(9) 0.044(7) 0.074(9) -0.029(6) 0.001(7) 0.014(6)
C142 0.051(6) 0.019(6) 0.054(7) -0.008(5) 0.004(5) -0.003(5)
C143 0.055(7) 0.060(10) 0.075(9) 0.016(7) -0.002(5) 0.000(6)
C144 0.060(7) 0.035(8) 0.050(7) -0.010(6) -0.014(5) -0.002(5)
C145 0.056(7) 0.035(8) 0.042(7) 0.000(6) -0.013(5) 0.016(5)
C146 0.054(7) 0.051(9) 0.052(7) 0.022(7) -0.008(5) -0.003(6)
C147 0.042(7) 0.039(8) 0.052(7) 0.013(6) -0.004(5) -0.002(5)
Cl7 0.148(5) 0.108(4) 0.080(3) -0.005(2) -0.047(3) 0.008(3)
C161 0.089(10) 0.049(8) 0.060(8) 0.001(6) 0.012(7) 0.000(6)
C162 0.097(11) 0.075(11) 0.052(9) 0.025(8) 0.021(7) 0.041(10)
C163 0.078(9) 0.048(8) 0.056(8) -0.010(6) 0.003(7) 0.006(7)
C164 0.077(8) 0.042(6) 0.055(7) 0.002(5) 0.015(6) -0.006(6)
C165 0.071(8) 0.062(8) 0.059(7) 0.008(6) 0.002(6) -0.002(7)
C166 0.070(10) 0.039(7) 0.091(11) -0.004(7) 0.007(8) -0.013(7)
Cl5 0.066(2) 0.079(3) 0.081(3) 0.0036(19) -0.0103(18) 0.0060(18)
C167 0.031(4) 0.048(5) 0.016(3) -0.009(3) -0.012(3) 0.019(4)
C168 0.064(6) 0.070(6) 0.028(4) -0.021(4) -0.002(4) 0.023(5)
C169 0.068(5) 0.050(5) 0.018(4) 0.017(3) 0.025(4) 0.045(4)
C170 0.073(6) 0.054(5) 0.040(5) 0.024(4) 0.018(4) 0.026(5)
C171 0.068(6) 0.061(6) 0.038(5) 0.008(5) 0.012(5) 0.010(5)
C172 0.067(6) 0.060(6) 0.030(4) -0.001(4) -0.005(4) 0.004(5)
C177 0.128(6) 0.063(5) 0.073(4) -0.008(4) -0.013(5) 0.005(5)
C178 0.132(6) 0.071(5) 0.074(5) -0.012(4) -0.011(5) -0.003(5)
C179 0.132(6) 0.072(4) 0.072(5) -0.011(4) -0.004(4) -0.006(5)
C180 0.124(6) 0.058(4) 0.069(4) -0.012(4) -0.001(4) -0.007(4)
C181 0.108(6) 0.028(3) 0.048(4) -0.013(3) 0.013(4) 0.001(4)
C182 0.127(6) 0.049(4) 0.066(4) -0.014(4) -0.012(4) 0.008(4)
Cl8 0.154(5) 0.184(5) 0.082(3) -0.002(3) -0.014(3) 0.018(4)
Cl0A 0.0532(15) 0.0559(17) 0.093(2) -0.0028(15) 0.0111(14) -0.0072(13)
C0AA 0.048(5) 0.064(7) 0.044(5) -0.016(5) -0.005(4) -0.013(5)
C1AA 0.049(6) 0.058(9) 0.051(6) -0.009(5) 0.008(5) 0.005(6)
C2AA 0.082(8) 0.071(8) 0.074(8) -0.019(7) 0.018(6) 0.012(7)
C3AA 0.080(9) 0.063(9) 0.073(8) 0.005(6) -0.012(6) 0.018(7)
C4AA 0.069(7) 0.060(7) 0.060(6) 0.003(5) 0.001(5) -0.017(6)
C5AA 0.038(5) 0.055(8) 0.050(6) -0.001(5) 0.002(4) -0.003(5)
Cl0B 0.083(3) 0.070(3) 0.362(11) 0.064(4) -0.003(4) -0.008(2)
C0AB 0.064(9) 0.046(9) 0.096(10) -0.004(8) 0.007(8) 0.011(8)
C1AB 0.055(9) 0.036(10) 0.082(10) -0.007(8) 0.007(8) 0.009(8)
C2AB 0.058(9) 0.044(9) 0.072(9) -0.012(8) -0.004(7) -0.001(7)
C3AB 0.063(9) 0.043(9) 0.076(9) -0.018(8) -0.009(7) 0.004(8)
C4AB 0.065(9) 0.048(9) 0.082(10) -0.014(8) 0.000(8) 0.007(7)
C5AB 0.065(10) 0.055(10) 0.090(11) -0.013(8) 0.012(9) 0.004(8)
Cl1A 1.03(6) 0.42(2) 0.41(2) 0.08(2) -0.21(3) 0.43(3)
Cl5A 0.168(7) 0.184(6) 0.155(6) -0.003(5) 0.029(5) 0.027(5)
C1BA 0.150(6) 0.150(6) 0.145(6) 0.001(3) 0.023(3) -0.003(3)
C0BA 0.149(6) 0.149(6) 0.143(6) 0.000(3) 0.022(3) -0.003(3)
C9AA 0.145(6) 0.144(6) 0.138(6) 0.001(3) 0.021(3) -0.001(3)
C8AA 0.140(6) 0.140(6) 0.133(6) 0.001(3) 0.022(3) -0.002(3)
C7AA 0.143(6) 0.144(6) 0.136(6) 0.001(3) 0.024(3) 0.000(3)
C6AA 0.149(6) 0.150(6) 0.144(5) 0.002(3) 0.024(3) 0.004(3)
C2BA 0.29(2) 0.156(13) 0.34(2) 0.004(14) -0.045(19) 0.031(13)
C3BA 0.29(2) 0.155(13) 0.34(2) 0.007(14) -0.046(19) 0.032(13)
C4BA 0.29(2) 0.155(13) 0.34(2) 0.007(14) -0.047(19) 0.033(13)
C5BA 0.29(2) 0.154(13) 0.34(2) 0.004(14) -0.045(19) 0.033(13)
C6BA 0.29(2) 0.156(13) 0.34(2) 0.001(14) -0.043(19) 0.030(13)
C7BA 0.29(2) 0.157(13) 0.34(2) 0.003(14) -0.043(19) 0.030(13)
N9BA 0.137(13) 0.109(11) 0.145(13) -0.011(9) 0.040(10) -0.011(9)
C8BA 0.092(10) 0.123(13) 0.110(12) -0.003(10) 0.025(9) -0.014(9)
Cl0C 0.051(3) 0.106(6) 0.075(4) 0.022(4) -0.001(3) 0.010(3)
C2CA 0.162(19) 0.108(14) 0.22(2) 0.023(16) 0.040(18) -0.049(13)
C1CA 0.161(19) 0.105(14) 0.22(2) 0.023(16) 0.042(18) -0.050(13)
C3CA 0.16(2) 0.104(14) 0.22(2) 0.026(16) 0.040(18) -0.049(13)
C5CA 0.16(2) 0.106(14) 0.22(2) 0.024(16) 0.038(18) -0.048(13)
C6CA 0.16(2) 0.106(14) 0.22(2) 0.024(16) 0.037(18) -0.048(13)
C4CA 0.162(19) 0.106(14) 0.22(2) 0.024(16) 0.038(18) -0.047(13)
Cl2A 0.54(3) 0.263(10) 0.321(12) 0.093(9) 0.253(15) 0.166(13)
C0DA 0.088(14) 0.49(6) 0.32(4) -0.26(4) -0.08(2) 0.06(2)
C7CA 0.094(14) 0.29(4) 0.53(6) -0.16(4) 0.14(3) -0.045(18)
C8CA 0.39(5) 0.16(2) 0.156(18) -0.023(15) -0.09(2) 0.17(3)
C9CA 0.22(3) 0.27(3) 0.137(17) -0.081(19) -0.076(17) 0.11(2)
C0CA 0.092(11) 0.35(4) 0.18(2) 0.11(2) 0.031(13) 0.042(15)
C1DA 0.27(3) 0.175(19) 0.115(13) 0.028(13) 0.065(16) 0.11(2)
C2DA 0.149(14) 0.059(8) 0.103(11) -0.011(8) 0.090(11) -0.024(8)
N0AA 0.155(15) 0.070(9) 0.169(14) 0.042(9) 0.108(12) 0.049(9)
C9BA 0.21(2) 0.14(2) 0.081(12) -0.055(12) 0.031(12) -0.111(18)
C400 0.079(14) 0.70(9) 0.113(19) -0.07(3) 0.020(14) -0.05(3)

loop_
_atom_type_symbol
_atom_type_description
_atom_type_scat_dispersion_real
_atom_type_scat_dispersion_imag
_atom_type_scat_source
C C 0.0033 0.0016 'International Tables Vol C Tables 4.2.6.8 and 6.1.1.4'
H H 0.0000 0.0000 'International Tables Vol C Tables 4.2.6.8 and 6.1.1.4'
Cl Cl 0.1484 0.1585 'International Tables Vol C Tables 4.2.6.8 and 6.1.1.4'
N N 0.0061 0.0033 'International Tables Vol C Tables 4.2.6.8 and 6.1.1.4'
Ni Ni 0.3393 1.1124 'International Tables Vol C Tables 4.2.6.8 and 6.1.1.4'

loop_
_geom_angle_atom_site_label_1
_geom_angle_atom_site_label_2
_geom_angle_atom_site_label_3
_geom_angle
_geom_angle_site_symmetry_3
N1 C1 C20 131.8(3) .
N1 C1 C2 114.0(3) .
C20 C1 C2 113.9(3) .
C3 C2 C1 106.2(3) .
C3 C2 C41 145.3(3) .
C1 C2 C41 108.5(3) .
C2 C3 C4 105.6(3) .
N1 C4 C5 122.7(3) .
N1 C4 C3 110.9(3) .
C5 C4 C3 126.4(3) .
C4 C5 C6 121.0(4) .
C4 C5 C43 119.3(3) .
C6 C5 C43 119.7(3) .
N2 C6 C5 126.3(3) .
N2 C6 C7 110.0(3) .
C5 C6 C7 123.6(4) .
C8 C7 C6 107.5(4) .
C7 C8 C9 107.5(4) .
N2 C9 C10 125.5(4) .
N2 C9 C8 110.2(4) .
C10 C9 C8 124.0(4) .
C11 C10 C9 122.5(3) .
C11 C10 C57 119.1(3) .
C9 C10 C57 118.3(3) .
N3 C11 C10 125.4(4) .
N3 C11 C12 110.0(3) .
C10 C11 C12 124.5(3) .
C13 C12 C11 107.6(3) .
C12 C13 C14 107.3(4) .
N3 C14 C15 125.8(3) .
N3 C14 C13 110.4(3) .
C15 C14 C13 123.7(4) .
C16 C15 C14 121.7(3) .
C16 C15 C71 117.7(3) .
C14 C15 C71 120.6(3) .
N4 C16 C15 125.9(3) .
N4 C16 C17 110.6(3) .
C15 C16 C17 123.4(3) .
C18 C17 C16 107.2(3) .
C17 C18 C19 106.7(3) .
C20 C19 N4 122.3(3) .
C20 C19 C18 126.1(3) .
N4 C19 C18 111.5(3) .
C19 C20 C1 121.4(3) .
C19 C20 C42 129.6(3) .
C1 C20 C42 108.2(3) .
N5 C21 C40 132.4(3) .
N5 C21 C22 113.5(3) .
C40 C21 C22 114.0(3) .
C23 C22 C21 106.3(3) .
C23 C22 C42 145.4(3) .
C21 C22 C42 108.3(3) .
C22 C23 C24 106.2(3) .
C25 C24 N5 123.0(3) .
C25 C24 C23 126.1(3) .
N5 C24 C23 110.9(3) .
C24 C25 C26 120.8(3) .
C24 C25 C85 119.8(3) .
C26 C25 C85 119.4(3) .
N6 C26 C25 126.9(3) .
N6 C26 C27 110.1(3) .
C25 C26 C27 122.8(3) .
C28 C27 C26 107.4(3) .
C27 C28 C29 107.1(3) .
N6 C29 C30 125.3(3) .
N6 C29 C28 110.6(3) .
C30 C29 C28 123.9(3) .
C31 C30 C29 122.4(3) .
C31 C30 C99 119.7(3) .
C29 C30 C99 117.8(3) .
C30 C31 N7 126.2(3) .
C30 C31 C32 123.2(3) .
N7 C31 C32 110.6(3) .
C33 C32 C31 107.0(3) .
C32 C33 C34 107.7(3) .
C35 C34 N7 125.9(3) .
C35 C34 C33 124.1(3) .
N7 C34 C33 109.9(3) .
C34 C35 C36 122.7(3) .
C34 C35 C113 119.4(3) .
C36 C35 C113 117.9(3) .
C35 C36 N8 125.2(3) .
C35 C36 C37 124.5(3) .
N8 C36 C37 110.3(3) .
C38 C37 C36 107.9(3) .
C37 C38 C39 106.6(3) .
C40 C39 N8 122.8(3) .
C40 C39 C38 126.0(3) .
N8 C39 C38 111.2(3) .
C21 C40 C39 121.1(3) .
C21 C40 C41 108.7(3) .
C39 C40 C41 130.2(3) .
C2 C41 C40 119.0(3) .
C2 C41 C42 103.7(3) .
C40 C41 C42 104.0(3) .
C2 C41 C42 116.3(3) 2_655
C40 C41 C42 117.0(3) 2_655
C42 C41 C42 89.9(3) 2_655
C22 C42 C20 118.1(3) .
C22 C42 C41 104.3(3) .
C20 C42 C41 104.9(3) .
C22 C42 C41 116.2(3) 2_655
C20 C42 C41 117.5(3) 2_655
C41 C42 C41 89.4(3) 2_655
C48 C43 C44 118.6(4) .
C48 C43 C5 120.5(4) .
C44 C43 C5 120.9(4) .
C43 C44 C45 121.4(4) .
C46 C45 C44 118.2(4) .
C46 C45 C49 122.5(4) .
C44 C45 C49 119.3(4) .
C45 C46 C47 122.3(4) .
C48 C47 C46 117.5(4) .
C48 C47 C53 120.4(4) .
C46 C47 C53 122.1(4) .
C43 C48 C47 122.1(4) .
C51 C49 C52 111.4(5) .
C51 C49 C45 112.6(4) .
C52 C49 C45 108.5(4) .
C51 C49 C50 107.5(6) .
C52 C49 C50 107.7(5) .
C45 C49 C50 109.1(5) .
C54 C53 C56 114.7(9) .
C54 C53 C55 104.3(8) .
C56 C53 C55 106.4(7) .
C54 C53 C47 112.7(5) .
C56 C53 C47 110.2(6) .
C55 C53 C47 107.9(6) .
C58 C57 C62 119.1(4) .
C58 C57 C10 120.3(4) .
C62 C57 C10 120.6(4) .
C59 C58 C57 121.5(4) .
C60 C59 C58 117.9(4) .
C60 C59 C63 121.0(4) .
C58 C59 C63 121.1(4) .
C59 C60 C61 122.8(4) .
C62 C61 C60 117.4(4) .
C62 C61 C67 119.5(4) .
C60 C61 C67 123.1(4) .
C57 C62 C61 121.3(4) .
C64 C63 C65 111.6(8) .
C64 C63 C66 103.9(8) .
C65 C63 C66 107.0(9) .
C64 C63 C59 109.1(5) .
C65 C63 C59 112.9(5) .
C66 C63 C59 112.1(5) .
C61 C67 C68 112.8(5) .
C61 C67 C69 111.1(4) .
C68 C67 C69 108.1(4) .
C61 C67 C70 107.8(4) .
C68 C67 C70 108.3(5) .
C69 C67 C70 108.6(5) .
C72 C71 C76 119.6(4) .
C72 C71 C15 121.2(4) .
C76 C71 C15 119.1(4) .
C71 C72 C73 120.4(4) .
C72 C73 C74 117.6(4) .
C72 C73 C77 121.8(4) .
C74 C73 C77 120.6(4) .
C75 C74 C73 123.7(4) .
C74 C75 C76 117.0(4) .
C74 C75 C81 123.0(4) .
C76 C75 C81 120.0(4) .
C71 C76 C75 121.7(4) .
C78 C77 C73 112.0(4) .
C78 C77 C80 110.7(6) .
C73 C77 C80 110.7(4) .
C78 C77 C79 107.3(5) .
C73 C77 C79 108.8(5) .
C80 C77 C79 107.0(4) .
C84 C81 C83 111.4(6) .
C84 C81 C75 113.8(5) .
C83 C81 C75 108.4(4) .
C84 C81 C82 106.1(6) .
C83 C81 C82 105.5(5) .
C75 C81 C82 111.2(4) .
C86 C85 C90 119.4(3) .
C86 C85 C25 121.4(3) .
C90 C85 C25 119.1(3) .
C85 C86 C87 120.9(3) .
C88 C87 C86 117.9(3) .
C88 C87 C91 123.4(3) .
C86 C87 C91 118.7(3) .
C87 C88 C89 122.6(3) .
C90 C89 C88 117.7(3) .
C90 C89 C95 121.8(3) .
C88 C89 C95 120.5(3) .
C85 C90 C89 121.4(3) .
C87 C91 C93 112.2(3) .
C87 C91 C94 109.5(3) .
C93 C91 C94 108.0(3) .
C87 C91 C92 109.0(3) .
C93 C91 C92 108.4(3) .
C94 C91 C92 109.8(3) .
C97 C95 C96 110.4(4) .
C97 C95 C98 108.8(4) .
C96 C95 C98 107.1(4) .
C97 C95 C89 108.7(3) .
C96 C95 C89 109.8(3) .
C98 C95 C89 112.0(3) .
C100 C99 C104 119.3(3) .
C100 C99 C30 120.6(3) .
C104 C99 C30 120.1(3) .
C99 C100 C101 121.3(4) .
C102 C101 C100 117.8(4) .
C102 C101 C105 121.3(4) .
C100 C101 C105 121.0(4) .
C101 C102 C103 122.5(4) .
C104 C103 C102 117.7(3) .
C104 C103 C109 121.7(4) .
C102 C103 C109 120.6(3) .
C99 C104 C103 121.4(4) .
C108 C105 C107 109.6(6) .
C139 C105 C101 114.7(6) .
C108 C105 C101 113.6(4) .
C107 C105 C101 106.4(4) .
C139 C105 C140 106.1(9) .
C101 C105 C140 109.3(5) .
C108 C105 C106 109.5(6) .
C107 C105 C106 108.9(5) .
C101 C105 C106 108.8(4) .
C139 C105 C141 112.5(9) .
C101 C105 C141 107.6(6) .
C140 C105 C141 106.2(8) .
C111 C109 C110 107.4(4) .
C111 C109 C103 110.6(4) .
C110 C109 C103 112.0(3) .
C111 C109 C112 109.9(5) .
C110 C109 C112 108.4(4) .
C103 C109 C112 108.4(4) .
C114 C113 C118 119.5(4) .
C114 C113 C35 121.1(4) .
C118 C113 C35 119.4(4) .
C113 C114 C115 121.1(5) .
C116 C115 C114 117.6(4) .
C116 C115 C119 122.6(4) .
C114 C115 C119 119.8(5) .
C115 C116 C117 123.6(4) .
C116 C117 C118 117.1(4) .
C116 C117 C123 120.3(4) .
C118 C117 C123 122.5(5) .
C113 C118 C117 120.8(4) .
C120 C119 C121 111.3(5) .
C120 C119 C115 110.0(4) .
C121 C119 C115 112.3(5) .
C120 C119 C122 107.9(6) .
C121 C119 C122 105.6(4) .
C115 C119 C122 109.6(4) .
C126 C123 C117 112.2(4) .
C126 C123 C125 108.4(5) .
C117 C123 C125 108.6(4) .
C126 C123 C124 109.2(4) .
C117 C123 C124 109.1(5) .
C125 C123 C124 109.3(5) .
C132 C127 C128 119.3(8) .
C132 C127 Cl1 121.4(6) .
C128 C127 Cl1 119.3(5) .
C129 C128 C127 122.9(8) .
C128 C129 C130 114.7(11) .
C131 C130 C129 122.4(12) .
C130 C131 C132 119.9(11) .
C131 C132 C127 120.9(10) .
C138 C133 C134 121.3(4) .
C138 C133 Cl2 118.9(4) .
C134 C133 Cl2 119.8(4) .
C135 C134 C133 119.2(4) .
C134 C135 C136 120.3(4) .
C137 C136 C135 119.7(5) .
C136 C137 C138 120.7(5) .
C133 C138 C137 118.8(4) .
C1 N1 C4 103.2(3) .
C1 N1 Ni1 124.0(3) .
C4 N1 Ni1 132.6(2) .
C9 N2 C6 104.8(3) .
C9 N2 Ni1 126.7(3) .
C6 N2 Ni1 128.5(3) .
C14 N3 C11 104.6(3) .
C14 N3 Ni1 128.5(2) .
C11 N3 Ni1 126.9(3) .
C16 N4 C19 103.9(3) .
C16 N4 Ni1 127.2(2) .
C19 N4 Ni1 128.8(2) .
C21 N5 C24 103.0(3) .
C21 N5 Ni2 124.2(2) .
C24 N5 Ni2 132.7(2) .
C29 N6 C26 104.7(3) .
C29 N6 Ni2 127.2(2) .
C26 N6 Ni2 128.0(2) .
C34 N7 C31 104.7(3) .
C34 N7 Ni2 128.6(2) .
C31 N7 Ni2 126.7(2) .
C36 N8 C39 104.1(3) .
C36 N8 Ni2 127.3(2) .
C39 N8 Ni2 128.6(2) .
N1 Ni1 N3 179.20(14) .
N1 Ni1 N2 87.65(13) .
N3 Ni1 N2 91.60(13) .
N1 Ni1 N4 90.99(12) .
N3 Ni1 N4 89.76(13) .
N2 Ni1 N4 178.57(13) .
N5 Ni2 N7 179.22(13) .
N5 Ni2 N6 87.69(12) .
N7 Ni2 N6 91.60(12) .
N5 Ni2 N8 90.78(12) .
N7 Ni2 N8 89.93(12) .
N6 Ni2 N8 178.34(13) .
C143 C142 C147 120.0 .
C143 C142 Cl3 121.3(7) .
C147 C142 Cl3 118.5(7) .
C144 C143 C142 120.0 .
C143 C144 C145 120.0 .
C146 C145 C144 120.0 .
C147 C146 C145 120.0 .
C146 C147 C142 120.0 .
C162 C161 C166 120.0 .
C163 C162 C161 120.0 .
C162 C163 C164 120.0 .
C165 C164 C163 120.0 .
C166 C165 C164 120.0 .
C166 C165 Cl7 120.6(5) .
C164 C165 Cl7 119.4(5) .
C165 C166 C161 120.0 .
C168 C167 C172 120.0 .
C168 C167 Cl5 126.3(4) .
C172 C167 Cl5 113.1(4) .
C167 C168 C169 120.0 .
C168 C169 C170 120.0 .
C171 C170 C169 120.0 .
C170 C171 C172 120.0 .
C171 C172 C167 120.0 .
C178 C177 C182 120.0 .
C178 C177 Cl8 123.4(5) .
C182 C177 Cl8 116.5(5) .
C177 C178 C179 120.0 .
C178 C179 C180 120.0 .
C181 C180 C179 120.0 .
C180 C181 C182 120.0 .
C181 C182 C177 120.0 .
C1AA C0AA C5AA 120.0 .
C1AA C0AA Cl0A 119.9(4) .
C5AA C0AA Cl0A 120.0(4) .
C2AA C1AA C0AA 120.0 .
C1AA C2AA C3AA 120.0 .
C2AA C3AA C4AA 120.0 .
C5AA C4AA C3AA 120.0 .
C4AA C5AA C0AA 120.0 .
C1AB C0AB C5AB 120.0 .
C1AB C0AB Cl0B 129.0(11) .
C5AB C0AB Cl0B 110.6(11) .
C0AB C1AB C2AB 120.0 .
C3AB C2AB C1AB 120.0 .
C2AB C3AB C4AB 120.0 .
C3AB C4AB C5AB 120.0 .
C4AB C5AB C0AB 120.0 .
C0BA C1BA C6AA 120.0 .
C1BA C0BA C9AA 120.0 .
C8AA C9AA C0BA 120.0 .
C7AA C8AA C9AA 120.0 .
C8AA C7AA C6AA 120.0 .
C7AA C6AA C1BA 120.0 .
C7AA C6AA Cl5A 124.3(7) .
C1BA C6AA Cl5A 115.7(7) .
C3BA C2BA C7BA 120.0 .
C3BA C2BA Cl1A 120.7(8) .
C7BA C2BA Cl1A 118.6(7) .
C4BA C3BA C2BA 120.0 .
C3BA C4BA C5BA 120.0 .
C6BA C5BA C4BA 120.0 .
C5BA C6BA C7BA 120.0 .
C6BA C7BA C2BA 120.0 .
N9BA C8BA C400 174(3) .
C1CA C2CA C4CA 120.0 .
C1CA C2CA Cl0C 115.8(7) .
C4CA C2CA Cl0C 117.0(7) .
C3CA C1CA C2CA 120.0 .
C5CA C3CA C1CA 120.0 .
C3CA C5CA C6CA 120.0 .
C5CA C6CA C4CA 120.0 .
C6CA C4CA C2CA 120.0 .
C7CA C0DA C1DA 120.0 .
C8CA C7CA C0DA 120.0 .
C7CA C8CA C9CA 120.0 .
C8CA C9CA C0CA 120.0 .
C1DA C0CA C9CA 120.0 .
C0CA C1DA C0DA 120.0 .
C0CA C1DA Cl2A 120.5(6) .
C0DA C1DA Cl2A 119.5(6) .
N0AA C2DA C9BA 175.9(18) .

loop_
_geom_bond_atom_site_label_1
_geom_bond_atom_site_label_2
_geom_bond_distance
_geom_bond_site_symmetry_2
C1 N1 1.353(5) .
C1 C20 1.386(5) .
C1 C2 1.421(5) .
C2 C3 1.354(5) .
C2 C41 1.500(5) .
C3 C4 1.468(5) .
C4 N1 1.387(5) .
C4 C5 1.388(5) .
C5 C6 1.395(6) .
C5 C43 1.499(5) .
C6 N2 1.392(5) .
C6 C7 1.441(6) .
C7 C8 1.340(6) .
C8 C9 1.438(6) .
C9 N2 1.391(5) .
C9 C10 1.397(6) .
C10 C11 1.396(6) .
C10 C57 1.508(5) .
C11 N3 1.394(5) .
C11 C12 1.430(6) .
C12 C13 1.341(6) .
C13 C14 1.431(5) .
C14 N3 1.385(5) .
C14 C15 1.402(5) .
C15 C16 1.389(5) .
C15 C71 1.491(5) .
C16 N4 1.388(5) .
C16 C17 1.442(5) .
C17 C18 1.349(5) .
C18 C19 1.430(5) .
C19 C20 1.379(5) .
C19 N4 1.390(5) .
C20 C42 1.514(5) .
C21 N5 1.362(5) .
C21 C40 1.371(5) .
C21 C22 1.424(5) .
C22 C23 1.354(5) .
C22 C42 1.490(5) .
C23 C24 1.454(5) .
C24 C25 1.379(5) .
C24 N5 1.398(4) .
C25 C26 1.395(5) .
C25 C85 1.500(5) .
C26 N6 1.392(5) .
C26 C27 1.435(5) .
C27 C28 1.347(5) .
C28 C29 1.435(5) .
C29 N6 1.384(5) .
C29 C30 1.395(5) .
C30 C31 1.392(5) .
C30 C99 1.507(5) .
C31 N7 1.397(5) .
C31 C32 1.436(5) .
C32 C33 1.343(6) .
C33 C34 1.447(5) .
C34 C35 1.388(5) .
C34 N7 1.389(5) .
C35 C36 1.389(5) .
C35 C113 1.505(5) .
C36 N8 1.396(5) .
C36 C37 1.436(5) .
C37 C38 1.352(5) .
C38 C39 1.433(5) .
C39 C40 1.381(5) .
C39 N8 1.397(5) .
C40 C41 1.519(5) .
C41 C42 1.601(5) .
C41 C42 1.608(5) 2_655
C42 C41 1.608(5) 2_655
C43 C48 1.389(6) .
C43 C44 1.397(6) .
C44 C45 1.401(6) .
C45 C46 1.379(7) .
C45 C49 1.530(6) .
C46 C47 1.412(6) .
C47 C48 1.392(6) .
C47 C53 1.530(7) .
C49 C51 1.509(7) .
C49 C52 1.513(7) .
C49 C50 1.564(9) .
C53 C54 1.481(9) .
C53 C56 1.510(12) .
C53 C55 1.522(12) .
C57 C58 1.390(6) .
C57 C62 1.391(6) .
C58 C59 1.387(6) .
C59 C60 1.386(7) .
C59 C63 1.541(6) .
C60 C61 1.397(7) .
C61 C62 1.397(5) .
C61 C67 1.531(6) .
C63 C64 1.472(8) .
C63 C65 1.474(8) .
C63 C66 1.517(12) .
C67 C68 1.533(7) .
C67 C69 1.534(7) .
C67 C70 1.549(7) .
C71 C72 1.388(6) .
C71 C76 1.390(6) .
C72 C73 1.403(6) .
C73 C74 1.404(7) .
C73 C77 1.528(7) .
C74 C75 1.366(7) .
C75 C76 1.406(6) .
C75 C81 1.536(6) .
C77 C78 1.504(9) .
C77 C80 1.533(8) .
C77 C79 1.550(7) .
C81 C84 1.490(8) .
C81 C83 1.523(7) .
C81 C82 1.560(9) .
C85 C86 1.388(5) .
C85 C90 1.389(5) .
C86 C87 1.407(5) .
C87 C88 1.382(5) .
C87 C91 1.533(5) .
C88 C89 1.402(5) .
C89 C90 1.390(5) .
C89 C95 1.540(5) .
C91 C93 1.535(5) .
C91 C94 1.543(5) .
C91 C92 1.546(6) .
C95 C97 1.527(6) .
C95 C96 1.533(6) .
C95 C98 1.536(6) .
C99 C100 1.385(5) .
C99 C104 1.394(5) .
C100 C101 1.407(5) .
C101 C102 1.391(6) .
C101 C105 1.543(6) .
C102 C103 1.399(6) .
C103 C104 1.397(5) .
C103 C109 1.539(5) .
C105 C139 1.485(14) .
C105 C108 1.504(9) .
C105 C107 1.530(9) .
C105 C140 1.555(13) .
C105 C106 1.558(9) .
C105 C141 1.564(14) .
C109 C111 1.529(7) .
C109 C110 1.531(7) .
C109 C112 1.547(7) .
C113 C114 1.397(6) .
C113 C118 1.400(6) .
C114 C115 1.406(6) .
C115 C116 1.377(7) .
C115 C119 1.532(7) .
C116 C117 1.405(7) .
C117 C118 1.407(6) .
C117 C123 1.531(7) .
C119 C120 1.498(8) .
C119 C121 1.525(7) .
C119 C122 1.555(8) .
C123 C126 1.522(8) .
C123 C125 1.533(7) .
C123 C124 1.538(7) .
C127 C132 1.369(9) .
C127 C128 1.391(9) .
C127 Cl1 1.734(7) .
C128 C129 1.381(11) .
C129 C130 1.444(15) .
C130 C131 1.356(16) .
C131 C132 1.363(13) .
C133 C138 1.380(7) .
C133 C134 1.382(6) .
C133 Cl2 1.748(5) .
C134 C135 1.375(7) .
C135 C136 1.395(7) .
C136 C137 1.370(7) .
C137 C138 1.389(7) .
Cl3 C142 1.702(10) .
N1 Ni1 1.915(3) .
N2 Ni1 1.937(3) .
N3 Ni1 1.937(3) .
N4 Ni1 1.984(3) .
N5 Ni2 1.914(3) .
N6 Ni2 1.949(3) .
N7 Ni2 1.932(3) .
N8 Ni2 1.993(3) .
C142 C143 1.3900 .
C142 C147 1.3900 .
C143 C144 1.3900 .
C144 C145 1.3900 .
C145 C146 1.3900 .
C146 C147 1.3900 .
Cl7 C165 1.712(8) .
C161 C162 1.3900 .
C161 C166 1.3900 .
C162 C163 1.3900 .
C163 C164 1.3900 .
C164 C165 1.3900 .
C165 C166 1.3900 .
Cl5 C167 1.759(6) .
C167 C168 1.3900 .
C167 C172 1.3900 .
C168 C169 1.3900 .
C169 C170 1.3900 .
C170 C171 1.3900 .
C171 C172 1.3900 .
C177 C178 1.3900 .
C177 C182 1.3900 .
C177 Cl8 1.805(10) .
C178 C179 1.3900 .
C179 C180 1.3900 .
C180 C181 1.3900 .
C181 C182 1.3900 .
Cl0A C0AA 1.705(7) .
C0AA C1AA 1.3900 .
C0AA C5AA 1.3900 .
C1AA C2AA 1.3900 .
C2AA C3AA 1.3900 .
C3AA C4AA 1.3900 .
C4AA C5AA 1.3900 .
Cl0B C0AB 1.735(15) .
C0AB C1AB 1.3900 .
C0AB C5AB 1.3900 .
C1AB C2AB 1.3900 .
C2AB C3AB 1.3900 .
C3AB C4AB 1.3900 .
C4AB C5AB 1.3900 .
Cl1A C2BA 1.757(17) .
Cl5A C6AA 1.615(14) .
C1BA C0BA 1.3900 .
C1BA C6AA 1.3900 .
C0BA C9AA 1.3900 .
C9AA C8AA 1.3900 .
C8AA C7AA 1.3900 .
C7AA C6AA 1.3900 .
C2BA C3BA 1.3900 .
C2BA C7BA 1.3900 .
C3BA C4BA 1.3900 .
C4BA C5BA 1.3900 .
C5BA C6BA 1.3900 .
C6BA C7BA 1.3900 .
N9BA C8BA 1.137(19) .
C8BA C400 1.36(3) .
Cl0C C2CA 1.649(18) .
C2CA C1CA 1.3900 .
C2CA C4CA 1.3900 .
C1CA C3CA 1.3900 .
C3CA C5CA 1.3900 .
C5CA C6CA 1.3900 .
C6CA C4CA 1.3900 .
Cl2A C1DA 1.677(11) .
C0DA C7CA 1.3900 .
C0DA C1DA 1.3900 .
C7CA C8CA 1.3900 .
C8CA C9CA 1.3900 .
C9CA C0CA 1.3900 .
C0CA C1DA 1.3900 .
C2DA N0AA 1.10(2) .
C2DA C9BA 1.39(3) .
